data_4106905
loop_
_publ_author_name
'Naruyoshi Komiya'
'Takako Muraoka'
'Masayuki Iida'
'Maiko Miyanaga'
'Koichi Takahashi'
'Takeshi Naota'

_publ_section_title
;
 Ultrasound-Induced Emission Enhancement Based on Structure-Dependent
 Homo- and Heterochiral Aggregations of Chiral Binuclear Platinum
 Complexes
;
_journal_name_full 'Journal of the American Chemical Society'
_journal_page_first 16054
_journal_page_last 16061
_journal_paper_doi 10.1021/ja2039369
_journal_volume 133
_journal_year 2011
_chemical_formula_moiety 'C57 H78 N4 O4 Pt2'
_chemical_formula_sum 'C57 H78 N4 O4 Pt2'
_chemical_formula_weight 1273.45
_space_group_IT_number 18
_symmetry_cell_setting orthorhombic
_symmetry_Int_Tables_number 18
_symmetry_space_group_name_Hall 'P 2 2ab'
_symmetry_space_group_name_H-M 'P 21 21 2'
_atom_sites_solution_hydrogens geom
_atom_sites_solution_primary direct
_atom_sites_solution_secondary difmap
_cell_angle_alpha 90.0000
_cell_angle_beta 90.0000
_cell_angle_gamma 90.0000
_cell_formula_units_Z 4
_cell_length_a 18.1342(3)
_cell_length_b 21.0565(3)
_cell_length_c 14.0388(2)
_cell_measurement_reflns_used 89317
_cell_measurement_temperature 113
_cell_measurement_theta_max 27.43
_cell_measurement_theta_min 3.06
_cell_volume 5360.61(14)
_computing_cell_refinement 'RAPID AUTO'
_computing_data_collection 'RAPID AUTO (Rigaku, ????)'
_computing_data_reduction 'RAPID AUTO'
_computing_molecular_graphics 'CrystalStructure 4.0'
_computing_publication_material 'CrystalStructure 4.0 (Rigaku, 2010)'
_computing_structure_refinement 'SHELXL97 (Sheldrick, 2008)'
_computing_structure_solution 'SIR92 (Altomare, et al., 1994)'
_diffrn_ambient_temperature 113
_diffrn_detector_area_resol_mean 10.000
_diffrn_measured_fraction_theta_full 0.996
_diffrn_measured_fraction_theta_max 0.996
_diffrn_measurement_device_type 'Rigaku R-AXIS RAPID'
_diffrn_measurement_method \w
_diffrn_radiation_type 'Mo K\a'
_diffrn_radiation_wavelength 0.71075
_diffrn_reflns_av_R_equivalents 0.0945
_diffrn_reflns_limit_h_max 23
_diffrn_reflns_limit_h_min -23
_diffrn_reflns_limit_k_max 25
_diffrn_reflns_limit_k_min -27
_diffrn_reflns_limit_l_max 18
_diffrn_reflns_limit_l_min -18
_diffrn_reflns_number 107204
_diffrn_reflns_theta_full 27.43
_diffrn_reflns_theta_max 27.43
_diffrn_standards_number 0
_exptl_absorpt_coefficient_mu 5.241
_exptl_absorpt_correction_T_max 0.351
_exptl_absorpt_correction_T_min 0.180
_exptl_absorpt_correction_type numerical
_exptl_absorpt_process_details 'NUMABS (Rigaku, 1999)'
_exptl_crystal_colour orange
_exptl_crystal_density_diffrn 1.578
_exptl_crystal_description needle
_exptl_crystal_F_000 2544.00
_exptl_crystal_size_max 0.400
_exptl_crystal_size_mid 0.050
_exptl_crystal_size_min 0.050
_refine_diff_density_max 1.440
_refine_diff_density_min -1.190
_refine_ls_abs_structure_details 'Flack, H. D. (1983), Acta Cryst. A39, 876-881.  5498 Friedel Pairs'
_refine_ls_abs_structure_Flack 0.002(6)
_refine_ls_extinction_method none
_refine_ls_goodness_of_fit_ref 1.069
_refine_ls_hydrogen_treatment constr
_refine_ls_number_parameters 604
_refine_ls_number_reflns 12197
_refine_ls_number_restraints 0
_refine_ls_R_factor_gt 0.0306
_refine_ls_shift/su_max 0.002
_refine_ls_structure_factor_coef Fsqd
_refine_ls_weighting_details 'w = 1/[\s^2^(Fo^2^)+(0.0143P)^2^+3.3742P] where P=(Fo^2^+2Fc^2^)/3'
_refine_ls_weighting_scheme calc
_refine_ls_wR_factor_ref 0.0618
_reflns_number_gt 11299
_reflns_number_total 12197
_reflns_threshold_expression F^2^>2.0\s(F^2^)
_cod_data_source_file ja2039369_si_005.cif
_cod_data_source_block (+)-anti-1c_2.5(C6H12)
_cod_original_cell_volume 5360.59(14)
_cod_database_code 4106905

loop_
_symmetry_equiv_pos_site_id
_symmetry_equiv_pos_as_xyz
1 +X,+Y,+Z
2 1/2+X,1/2-Y,-Z
3 1/2-X,1/2+Y,-Z
4 -X,-Y,+Z

loop_
_atom_site_label
_atom_site_type_symbol
_atom_site_fract_x
_atom_site_fract_y
_atom_site_fract_z
_atom_site_U_iso_or_equiv
_atom_site_adp_type
_atom_site_occupancy
_atom_site_symmetry_multiplicity
_atom_site_calc_flag
_atom_site_refinement_flags
Pt1 Pt 0.699274(10) 0.209405(8) 0.529446(12) 0.02474(5) Uani 1.0 4 d .
Pt2 Pt 1.028475(10) 0.270010(8) 0.549756(12) 0.02580(5) Uani 1.0 4 d .
O1 O 0.71626(18) 0.13345(14) 0.4469(3) 0.0293(8) Uani 1.0 4 d .
O2 O 0.68098(19) 0.28614(15) 0.6088(3) 0.0313(8) Uani 1.0 4 d .
O3 O 1.05260(19) 0.18993(15) 0.6189(3) 0.0302(8) Uani 1.0 4 d .
O4 O 1.00539(17) 0.34993(14) 0.4783(3) 0.0284(8) Uani 1.0 4 d .
N1 N 0.7358(2) 0.26905(19) 0.4279(3) 0.0255(9) Uani 1.0 4 d .
N2 N 0.6660(3) 0.15028(19) 0.6331(3) 0.0257(9) Uani 1.0 4 d .
N3 N 1.0590(3) 0.32407(18) 0.6616(3) 0.0259(9) Uani 1.0 4 d .
N4 N 0.9953(2) 0.21507(18) 0.4402(3) 0.0293(9) Uani 1.0 4 d .
C1 C 0.7695(3) 0.1872(3) 0.3115(4) 0.0280(11) Uani 1.0 4 d .
C2 C 0.7469(3) 0.1326(3) 0.3625(4) 0.0280(11) Uani 1.0 4 d .
C3 C 0.7593(3) 0.0727(3) 0.3188(4) 0.0332(12) Uani 1.0 4 d .
C4 C 0.7941(4) 0.0670(3) 0.2317(4) 0.0414(14) Uani 1.0 4 d .
C5 C 0.8152(3) 0.1218(3) 0.1816(4) 0.0398(14) Uani 1.0 4 d .
C6 C 0.8027(3) 0.1801(3) 0.2206(4) 0.0333(12) Uani 1.0 4 d .
C7 C 0.7614(3) 0.2514(3) 0.3464(4) 0.0278(11) Uani 1.0 4 d .
C8 C 0.7388(3) 0.3386(2) 0.4485(4) 0.0303(11) Uani 1.0 4 d .
C9 C 0.8071(3) 0.3514(2) 0.5087(4) 0.0295(11) Uani 1.0 4 d .
C10 C 0.8080(3) 0.4196(2) 0.5476(4) 0.0349(12) Uani 1.0 4 d .
C11 C 0.8804(3) 0.4357(3) 0.5973(4) 0.0341(12) Uani 1.0 4 d .
C12 C 0.9021(4) 0.3902(3) 0.6772(4) 0.0369(13) Uani 1.0 4 d .
C13 C 0.9744(4) 0.4071(3) 0.7246(4) 0.0357(13) Uani 1.0 4 d .
C14 C 1.0439(3) 0.3933(3) 0.6656(4) 0.0316(12) Uani 1.0 4 d .
C15 C 1.1080(3) 0.2366(3) 0.7597(4) 0.0317(12) Uani 1.0 4 d .
C16 C 1.0871(3) 0.1850(3) 0.7003(4) 0.0283(11) Uani 1.0 4 d .
C17 C 1.1081(4) 0.1229(3) 0.7314(4) 0.0391(14) Uani 1.0 4 d .
C18 C 1.1468(4) 0.1133(3) 0.8136(4) 0.0432(15) Uani 1.0 4 d .
C19 C 1.1665(4) 0.1643(3) 0.8713(4) 0.0431(14) Uani 1.0 4 d .
C20 C 1.1467(3) 0.2250(3) 0.8448(4) 0.0385(13) Uani 1.0 4 d .
C21 C 1.0916(3) 0.3017(3) 0.7364(4) 0.0301(12) Uani 1.0 4 d .
C22 C 0.6325(3) 0.2340(3) 0.7490(4) 0.0318(12) Uani 1.0 4 d .
C23 C 0.6533(3) 0.2878(3) 0.6951(4) 0.0298(11) Uani 1.0 4 d .
C24 C 0.6432(4) 0.3484(3) 0.7360(4) 0.0375(13) Uani 1.0 4 d .
C25 C 0.6135(4) 0.3554(3) 0.8262(4) 0.0442(15) Uani 1.0 4 d .
C26 C 0.5931(3) 0.3024(3) 0.8797(4) 0.0447(15) Uani 1.0 4 d .
C27 C 0.6016(3) 0.2430(3) 0.8405(4) 0.0370(13) Uani 1.0 4 d .
C28 C 0.6392(3) 0.1698(3) 0.7150(4) 0.0315(12) Uani 1.0 4 d .
C29 C 0.6704(3) 0.0801(3) 0.6240(4) 0.0332(12) Uani 1.0 4 d .
C30 C 0.7332(3) 0.0521(3) 0.6829(4) 0.0377(13) Uani 1.0 4 d .
C31 C 0.8109(4) 0.0720(3) 0.6525(4) 0.0365(13) Uani 1.0 4 d .
C32 C 0.8384(3) 0.0372(2) 0.5637(4) 0.0342(12) Uani 1.0 4 d .
C33 C 0.9154(3) 0.0576(3) 0.5307(4) 0.0357(12) Uani 1.0 4 d .
C34 C 0.9213(3) 0.1284(3) 0.5066(4) 0.0313(12) Uani 1.0 4 d .
C35 C 0.9910(3) 0.1443(2) 0.4536(4) 0.0317(11) Uani 1.0 4 d .
C36 C 0.9652(3) 0.3016(3) 0.3312(4) 0.0338(12) Uani 1.0 4 d .
C37 C 0.9807(3) 0.3537(3) 0.3907(4) 0.0297(11) Uani 1.0 4 d .
C38 C 0.9682(4) 0.4160(3) 0.3545(4) 0.0380(13) Uani 1.0 4 d .
C39 C 0.9419(4) 0.4251(3) 0.2628(4) 0.0430(15) Uani 1.0 4 d .
C40 C 0.9276(4) 0.3734(3) 0.2028(4) 0.0445(15) Uani 1.0 4 d .
C41 C 0.9396(3) 0.3131(3) 0.2371(4) 0.0377(14) Uani 1.0 4 d .
C42 C 0.9738(3) 0.2365(3) 0.3591(4) 0.0323(11) Uani 1.0 4 d .
C43 C 0.8082(4) 0.2800(3) 0.8793(4) 0.0511(16) Uani 1.0 4 d .
C44 C 0.8261(4) 0.2283(4) 0.8071(5) 0.066(2) Uani 1.0 4 d .
C45 C 0.9082(4) 0.2151(4) 0.8038(4) 0.0539(17) Uani 1.0 4 d .
C46 C 0.9376(4) 0.1995(3) 0.9014(4) 0.0531(17) Uani 1.0 4 d .
C47 C 0.9203(4) 0.2515(4) 0.9718(5) 0.075(3) Uani 1.0 4 d .
C48 C 0.8381(4) 0.2644(4) 0.9762(4) 0.0586(18) Uani 1.0 4 d .
C49 C 0.6123(4) 0.0823(4) 1.0075(5) 0.0606(19) Uani 1.0 4 d .
C50 C 0.6888(4) 0.0791(3) 0.9648(5) 0.0553(16) Uani 1.0 4 d .
C51 C 0.7083(4) 0.0126(3) 0.9319(4) 0.0565(17) Uani 1.0 4 d .
C52 C 0.6980(5) -0.0347(3) 1.0094(5) 0.071(3) Uani 1.0 4 d .
C53 C 0.6217(5) -0.0313(3) 1.0512(6) 0.079(3) Uani 1.0 4 d .
C54 C 0.6030(6) 0.0349(4) 1.0860(6) 0.084(3) Uani 1.0 4 d .
C55 C 0.9679(4) 0.0235(3) 1.0713(4) 0.0479(15) Uani 1.0 4 d .
C56 C 0.9216(4) 0.0156(3) 0.9819(5) 0.0469(15) Uani 1.0 4 d .
C57 C 0.9676(4) 0.0235(3) 0.8918(4) 0.0482(15) Uani 1.0 4 d .
H3 H 0.7430 0.0354 0.3505 0.0398 Uiso 1.0 4 calc R
H4 H 0.8038 0.0262 0.2058 0.0497 Uiso 1.0 4 calc R
H5 H 0.8380 0.1183 0.1209 0.0478 Uiso 1.0 4 calc R
H6 H 0.8165 0.2169 0.1859 0.0400 Uiso 1.0 4 calc R
H7 H 0.7768 0.2843 0.3046 0.0333 Uiso 1.0 4 calc R
H8A H 0.6939 0.3519 0.4834 0.0364 Uiso 1.0 4 calc R
H8B H 0.7414 0.3629 0.3882 0.0364 Uiso 1.0 4 calc R
H9A H 0.8517 0.3443 0.4695 0.0354 Uiso 1.0 4 calc R
H9B H 0.8084 0.3211 0.5626 0.0354 Uiso 1.0 4 calc R
H10A H 0.8001 0.4497 0.4944 0.0419 Uiso 1.0 4 calc R
H10B H 0.7669 0.4249 0.5932 0.0419 Uiso 1.0 4 calc R
H11A H 0.8765 0.4791 0.6240 0.0409 Uiso 1.0 4 calc R
H11B H 0.9203 0.4361 0.5492 0.0409 Uiso 1.0 4 calc R
H12A H 0.8627 0.3901 0.7260 0.0442 Uiso 1.0 4 calc R
H12B H 0.9058 0.3467 0.6509 0.0442 Uiso 1.0 4 calc R
H13A H 0.9779 0.3833 0.7853 0.0429 Uiso 1.0 4 calc R
H13B H 0.9736 0.4529 0.7405 0.0429 Uiso 1.0 4 calc R
H14A H 1.0372 0.4099 0.6002 0.0380 Uiso 1.0 4 calc R
H14B H 1.0866 0.4154 0.6944 0.0380 Uiso 1.0 4 calc R
H17 H 1.0947 0.0872 0.6938 0.0469 Uiso 1.0 4 calc R
H18 H 1.1604 0.0715 0.8316 0.0518 Uiso 1.0 4 calc R
H19 H 1.1932 0.1574 0.9286 0.0518 Uiso 1.0 4 calc R
H20 H 1.1596 0.2598 0.8847 0.0462 Uiso 1.0 4 calc R
H21 H 1.1068 0.3324 0.7820 0.0361 Uiso 1.0 4 calc R
H24 H 0.6570 0.3851 0.7009 0.0450 Uiso 1.0 4 calc R
H25 H 0.6070 0.3968 0.8520 0.0531 Uiso 1.0 4 calc R
H26 H 0.5736 0.3073 0.9421 0.0537 Uiso 1.0 4 calc R
H27 H 0.5863 0.2069 0.8759 0.0444 Uiso 1.0 4 calc R
H28 H 0.6221 0.1375 0.7569 0.0378 Uiso 1.0 4 calc R
H29A H 0.6777 0.0689 0.5562 0.0399 Uiso 1.0 4 calc R
H29B H 0.6231 0.0612 0.6451 0.0399 Uiso 1.0 4 calc R
H30A H 0.7299 0.0053 0.6797 0.0452 Uiso 1.0 4 calc R
H30B H 0.7259 0.0646 0.7502 0.0452 Uiso 1.0 4 calc R
H31A H 0.8112 0.1183 0.6399 0.0438 Uiso 1.0 4 calc R
H31B H 0.8455 0.0637 0.7057 0.0438 Uiso 1.0 4 calc R
H32A H 0.8031 0.0447 0.5111 0.0410 Uiso 1.0 4 calc R
H32B H 0.8390 -0.0089 0.5769 0.0410 Uiso 1.0 4 calc R
H33A H 0.9291 0.0325 0.4737 0.0428 Uiso 1.0 4 calc R
H33B H 0.9514 0.0475 0.5816 0.0428 Uiso 1.0 4 calc R
H34A H 0.8783 0.1409 0.4674 0.0375 Uiso 1.0 4 calc R
H34B H 0.9196 0.1533 0.5664 0.0375 Uiso 1.0 4 calc R
H35A H 1.0343 0.1293 0.4900 0.0380 Uiso 1.0 4 calc R
H35B H 0.9910 0.1229 0.3908 0.0380 Uiso 1.0 4 calc R
H38 H 0.9781 0.4517 0.3937 0.0456 Uiso 1.0 4 calc R
H39 H 0.9334 0.4671 0.2404 0.0516 Uiso 1.0 4 calc R
H40 H 0.9100 0.3799 0.1399 0.0535 Uiso 1.0 4 calc R
H41 H 0.9305 0.2779 0.1964 0.0452 Uiso 1.0 4 calc R
H42 H 0.9623 0.2056 0.3121 0.0387 Uiso 1.0 4 calc R
H43A H 0.8294 0.3207 0.8574 0.0613 Uiso 1.0 4 calc R
H43B H 0.7540 0.2852 0.8833 0.0613 Uiso 1.0 4 calc R
H44A H 0.7996 0.1888 0.8244 0.0795 Uiso 1.0 4 calc R
H44B H 0.8091 0.2417 0.7432 0.0795 Uiso 1.0 4 calc R
H45A H 0.9179 0.1791 0.7603 0.0647 Uiso 1.0 4 calc R
H45B H 0.9342 0.2529 0.7786 0.0647 Uiso 1.0 4 calc R
H46A H 0.9917 0.1936 0.8978 0.0637 Uiso 1.0 4 calc R
H46B H 0.9156 0.1592 0.9237 0.0637 Uiso 1.0 4 calc R
H47A H 0.9464 0.2908 0.9530 0.0905 Uiso 1.0 4 calc R
H47B H 0.9381 0.2389 1.0358 0.0905 Uiso 1.0 4 calc R
H48A H 0.8124 0.2265 1.0016 0.0703 Uiso 1.0 4 calc R
H48B H 0.8286 0.3003 1.0200 0.0703 Uiso 1.0 4 calc R
H49A H 0.6034 0.1255 1.0327 0.0727 Uiso 1.0 4 calc R
H49B H 0.5753 0.0739 0.9571 0.0727 Uiso 1.0 4 calc R
H50A H 0.7253 0.0933 1.0128 0.0664 Uiso 1.0 4 calc R
H50B H 0.6917 0.1086 0.9099 0.0664 Uiso 1.0 4 calc R
H51A H 0.6768 0.0009 0.8771 0.0678 Uiso 1.0 4 calc R
H51B H 0.7603 0.0117 0.9105 0.0678 Uiso 1.0 4 calc R
H52A H 0.7347 -0.0267 1.0602 0.0852 Uiso 1.0 4 calc R
H52B H 0.7067 -0.0779 0.9839 0.0852 Uiso 1.0 4 calc R
H53A H 0.6180 -0.0615 1.1051 0.0946 Uiso 1.0 4 calc R
H53B H 0.5853 -0.0443 1.0023 0.0946 Uiso 1.0 4 calc R
H54A H 0.5515 0.0359 1.1091 0.1009 Uiso 1.0 4 calc R
H54B H 0.6358 0.0463 1.1398 0.1009 Uiso 1.0 4 calc R
H55A H 0.9368 0.0163 1.1282 0.0575 Uiso 1.0 4 calc R
H55B H 0.9873 0.0674 1.0743 0.0575 Uiso 1.0 4 calc R
H56A H 0.8814 0.0475 0.9820 0.0563 Uiso 1.0 4 calc R
H56B H 0.8987 -0.0271 0.9820 0.0563 Uiso 1.0 4 calc R
H57A H 0.9868 0.0675 0.8883 0.0579 Uiso 1.0 4 calc R
H57B H 0.9363 0.0160 0.8351 0.0579 Uiso 1.0 4 calc R

loop_
_atom_site_aniso_label
_atom_site_aniso_U_11
_atom_site_aniso_U_22
_atom_site_aniso_U_33
_atom_site_aniso_U_12
_atom_site_aniso_U_13
_atom_site_aniso_U_23
Pt1 0.02518(9) 0.02717(9) 0.02188(8) -0.00034(8) 0.00036(7) -0.00127(7)
Pt2 0.02537(9) 0.02610(9) 0.02594(9) -0.00150(8) 0.00057(8) -0.00156(7)
O1 0.036(2) 0.0274(17) 0.0249(17) 0.0006(15) 0.0008(15) 0.0010(15)
O2 0.036(2) 0.0295(18) 0.0283(16) -0.0019(16) 0.0034(15) -0.0028(15)
O3 0.035(2) 0.0285(18) 0.0275(18) -0.0013(15) 0.0028(15) 0.0015(15)
O4 0.0308(19) 0.0293(17) 0.0252(17) 0.0023(15) -0.0036(15) 0.0016(15)
N1 0.023(2) 0.031(2) 0.0225(19) 0.0008(18) -0.0017(16) 0.0008(18)
N2 0.022(3) 0.029(3) 0.026(2) -0.0034(18) 0.0054(17) 0.0019(18)
N3 0.024(3) 0.022(2) 0.032(3) -0.0056(17) -0.0043(18) -0.0054(17)
N4 0.027(3) 0.028(2) 0.032(3) -0.0003(18) 0.0009(17) -0.0034(18)
C1 0.026(3) 0.033(3) 0.025(3) 0.003(3) -0.005(2) 0.000(2)
C2 0.026(3) 0.033(3) 0.025(3) 0.003(3) -0.002(2) -0.003(2)
C3 0.039(4) 0.026(3) 0.034(3) -0.000(3) -0.002(3) -0.005(3)
C4 0.046(4) 0.042(4) 0.035(3) 0.002(3) 0.002(3) -0.014(3)
C5 0.037(4) 0.054(4) 0.029(3) 0.004(3) 0.003(3) -0.007(3)
C6 0.034(3) 0.040(3) 0.026(3) -0.001(3) 0.003(3) -0.001(3)
C7 0.030(3) 0.030(3) 0.023(3) -0.003(3) -0.003(2) 0.003(2)
C8 0.036(3) 0.022(3) 0.033(3) 0.004(2) -0.004(3) 0.005(3)
C9 0.025(3) 0.027(3) 0.036(3) 0.000(3) 0.001(3) -0.002(2)
C10 0.034(3) 0.026(3) 0.045(3) 0.001(3) -0.004(3) -0.002(3)
C11 0.037(3) 0.026(3) 0.040(3) -0.001(3) -0.004(3) -0.005(3)
C12 0.041(4) 0.037(3) 0.033(3) 0.001(3) -0.000(3) -0.006(3)
C13 0.041(4) 0.034(3) 0.033(3) 0.005(3) -0.007(3) -0.010(3)
C14 0.032(3) 0.028(3) 0.035(3) -0.006(3) -0.006(3) -0.007(3)
C15 0.024(3) 0.042(3) 0.029(3) -0.005(3) 0.002(2) 0.000(3)
C16 0.026(3) 0.027(3) 0.032(3) -0.000(3) 0.006(3) 0.006(3)
C17 0.044(4) 0.036(3) 0.037(3) 0.003(3) 0.007(3) 0.010(3)
C18 0.043(4) 0.049(4) 0.038(3) 0.007(3) 0.011(3) 0.014(3)
C19 0.039(4) 0.053(4) 0.037(3) -0.001(3) -0.002(3) 0.012(3)
C20 0.034(3) 0.047(4) 0.035(3) -0.003(3) 0.002(3) -0.000(3)
C21 0.027(3) 0.037(3) 0.027(3) -0.006(3) 0.003(2) -0.007(3)
C22 0.024(3) 0.047(3) 0.025(3) -0.002(3) 0.001(2) -0.004(3)
C23 0.024(3) 0.037(3) 0.029(3) -0.002(3) 0.000(2) -0.005(3)
C24 0.035(4) 0.041(3) 0.036(3) 0.001(3) -0.003(3) -0.008(3)
C25 0.039(4) 0.052(4) 0.042(4) 0.005(3) 0.006(3) -0.014(3)
C26 0.037(4) 0.069(5) 0.029(3) 0.003(3) 0.005(3) -0.013(3)
C27 0.033(3) 0.051(4) 0.027(3) -0.000(3) 0.001(3) 0.000(3)
C28 0.026(3) 0.042(3) 0.026(3) -0.003(3) 0.001(3) 0.005(3)
C29 0.035(3) 0.033(3) 0.032(3) -0.007(3) 0.005(3) 0.004(3)
C30 0.048(4) 0.037(3) 0.028(3) 0.005(3) 0.004(3) 0.007(3)
C31 0.043(4) 0.036(3) 0.030(3) 0.004(3) -0.005(3) 0.003(3)
C32 0.037(4) 0.022(3) 0.043(3) -0.000(3) -0.002(3) 0.002(3)
C33 0.035(3) 0.029(3) 0.044(3) 0.003(3) -0.002(3) 0.002(3)
C34 0.023(3) 0.029(3) 0.042(3) 0.001(3) -0.002(3) 0.000(3)
C35 0.030(3) 0.032(3) 0.033(3) -0.002(2) -0.003(3) -0.006(3)
C36 0.029(3) 0.039(3) 0.033(3) -0.003(3) 0.006(3) -0.000(3)
C37 0.026(3) 0.032(3) 0.031(3) 0.001(3) -0.000(3) 0.005(2)
C38 0.038(4) 0.037(3) 0.040(3) -0.003(3) -0.003(3) 0.001(3)
C39 0.039(4) 0.044(4) 0.047(4) -0.001(3) -0.003(3) 0.012(3)
C40 0.044(4) 0.055(4) 0.034(3) -0.005(3) -0.004(3) 0.013(3)
C41 0.034(3) 0.051(4) 0.028(3) -0.009(3) 0.005(3) -0.001(3)
C42 0.025(3) 0.041(3) 0.031(3) -0.005(3) 0.005(3) -0.009(3)
C43 0.041(4) 0.068(5) 0.045(3) 0.008(4) -0.002(3) -0.004(3)
C44 0.040(4) 0.100(6) 0.059(4) 0.006(4) -0.002(3) -0.032(5)
C45 0.042(4) 0.076(5) 0.044(4) -0.001(4) 0.000(3) -0.017(4)
C46 0.049(4) 0.064(5) 0.046(4) 0.016(4) 0.007(3) 0.000(4)
C47 0.061(5) 0.126(7) 0.039(4) 0.039(5) -0.015(4) -0.022(4)
C48 0.065(5) 0.075(5) 0.035(3) 0.033(4) 0.000(3) -0.006(4)
C49 0.068(5) 0.056(4) 0.058(4) 0.006(4) 0.008(4) -0.010(4)
C50 0.071(5) 0.060(4) 0.036(3) -0.008(4) -0.002(4) 0.000(3)
C51 0.053(5) 0.073(5) 0.043(4) 0.007(4) 0.008(4) -0.002(3)
C52 0.103(7) 0.056(4) 0.054(4) 0.024(5) 0.023(5) 0.002(4)
C53 0.126(8) 0.054(4) 0.057(5) -0.004(5) 0.049(5) 0.001(4)
C54 0.120(8) 0.073(6) 0.059(5) 0.006(5) 0.046(5) 0.006(4)
C55 0.039(4) 0.053(4) 0.052(4) -0.005(3) 0.004(3) -0.008(3)
C56 0.036(4) 0.046(4) 0.059(4) 0.003(3) -0.004(3) -0.009(3)
C57 0.053(4) 0.044(4) 0.048(4) -0.000(4) -0.008(4) -0.000(3)

loop_
_atom_type_symbol
_atom_type_description
_atom_type_scat_dispersion_real
_atom_type_scat_dispersion_imag
_atom_type_scat_source
C C 0.0033 0.0016
;
International Tables for Crystallography
(1992, Vol. C, Tables 4.2.6.8 and 6.1.1.4)
;
H H 0.0000 0.0000
;
International Tables for Crystallography
(1992, Vol. C, Table 6.1.1.4)
;
N N 0.0061 0.0033
;
International Tables for Crystallography
(1992, Vol. C, Tables 4.2.6.8 and 6.1.1.4)
;
O O 0.0106 0.0060
;
International Tables for Crystallography
(1992, Vol. C, Tables 4.2.6.8 and 6.1.1.4)
;
Pt Pt -1.7033 8.3905
;
International Tables for Crystallography
(1992, Vol. C, Tables 4.2.6.8 and 6.1.1.4)
;

loop_
_geom_angle_atom_site_label_1
_geom_angle_atom_site_label_2
_geom_angle_atom_site_label_3
_geom_angle
_geom_angle_publ_flag
_geom_angle_site_symmetry_1
_geom_angle_site_symmetry_3
O1 Pt1 O2 178.47(13) yes . .
O1 Pt1 N1 92.16(15) yes . .
O1 Pt1 N2 88.32(15) yes . .
O2 Pt1 N1 86.83(15) yes . .
O2 Pt1 N2 92.73(15) yes . .
N1 Pt1 N2 178.09(16) yes . .
O3 Pt2 O4 178.94(13) yes . .
O3 Pt2 N3 92.20(15) yes . .
O3 Pt2 N4 87.23(15) yes . .
O4 Pt2 N3 88.45(15) yes . .
O4 Pt2 N4 92.14(15) yes . .
N3 Pt2 N4 178.28(16) yes . .
Pt1 O1 C2 126.9(3) yes . .
Pt1 O2 C23 127.0(3) yes . .
Pt2 O3 C16 126.7(3) yes . .
Pt2 O4 C37 126.3(3) yes . .
Pt1 N1 C7 124.6(4) yes . .
Pt1 N1 C8 119.1(3) yes . .
C7 N1 C8 116.2(4) yes . .
Pt1 N2 C28 123.5(4) yes . .
Pt1 N2 C29 122.6(3) yes . .
C28 N2 C29 113.9(4) yes . .
Pt2 N3 C14 122.3(3) yes . .
Pt2 N3 C21 123.5(4) yes . .
C14 N3 C21 114.2(4) yes . .
Pt2 N4 C35 119.2(3) yes . .
Pt2 N4 C42 124.4(4) yes . .
C35 N4 C42 116.3(4) yes . .
C2 C1 C6 119.5(5) yes . .
C2 C1 C7 124.0(5) yes . .
C6 C1 C7 116.6(5) yes . .
O1 C2 C1 124.8(5) yes . .
O1 C2 C3 118.0(5) yes . .
C1 C2 C3 117.2(5) yes . .
C2 C3 C4 122.2(5) yes . .
C3 C4 C5 119.7(5) yes . .
C4 C5 C6 119.6(5) yes . .
C1 C6 C5 121.8(5) yes . .
N1 C7 C1 127.3(5) yes . .
N1 C8 C9 108.1(4) yes . .
C8 C9 C10 111.9(4) yes . .
C9 C10 C11 112.4(4) yes . .
C10 C11 C12 114.8(5) yes . .
C11 C12 C13 113.6(5) yes . .
C12 C13 C14 115.5(5) yes . .
N3 C14 C13 110.9(4) yes . .
C16 C15 C20 120.0(5) yes . .
C16 C15 C21 122.6(5) yes . .
C20 C15 C21 117.4(5) yes . .
O3 C16 C15 125.5(5) yes . .
O3 C16 C17 117.8(5) yes . .
C15 C16 C17 116.7(5) yes . .
C16 C17 C18 122.0(6) yes . .
C17 C18 C19 120.6(6) yes . .
C18 C19 C20 119.4(6) yes . .
C15 C20 C19 121.3(6) yes . .
N3 C21 C15 128.6(5) yes . .
C23 C22 C27 119.1(5) yes . .
C23 C22 C28 123.5(5) yes . .
C27 C22 C28 117.4(5) yes . .
O2 C23 C22 125.2(5) yes . .
O2 C23 C24 116.6(5) yes . .
C22 C23 C24 118.2(5) yes . .
C23 C24 C25 121.2(6) yes . .
C24 C25 C26 120.7(6) yes . .
C25 C26 C27 118.8(5) yes . .
C22 C27 C26 122.0(6) yes . .
N2 C28 C22 127.9(5) yes . .
N2 C29 C30 112.2(4) yes . .
C29 C30 C31 115.5(5) yes . .
C30 C31 C32 113.3(5) yes . .
C31 C32 C33 114.2(5) yes . .
C32 C33 C34 113.7(4) yes . .
C33 C34 C35 112.6(4) yes . .
N4 C35 C34 109.1(4) yes . .
C37 C36 C41 119.0(5) yes . .
C37 C36 C42 124.1(5) yes . .
C41 C36 C42 116.9(5) yes . .
O4 C37 C36 125.4(5) yes . .
O4 C37 C38 116.3(5) yes . .
C36 C37 C38 118.3(5) yes . .
C37 C38 C39 120.9(5) yes . .
C38 C39 C40 121.0(6) yes . .
C39 C40 C41 118.6(6) yes . .
C36 C41 C40 122.3(6) yes . .
N4 C42 C36 127.6(5) yes . .
C44 C43 C48 111.7(6) yes . .
C43 C44 C45 111.1(6) yes . .
C44 C45 C46 111.1(5) yes . .
C45 C46 C47 111.3(6) yes . .
C46 C47 C48 111.2(6) yes . .
C43 C48 C47 111.0(5) yes . .
C50 C49 C54 111.5(6) yes . .
C49 C50 C51 112.0(6) yes . .
C50 C51 C52 111.5(5) yes . .
C51 C52 C53 111.7(7) yes . .
C52 C53 C54 111.9(7) yes . .
C49 C54 C53 110.5(6) yes . .
C55 C55 C56 110.5(5) yes 4_755 .
C55 C56 C57 111.7(5) yes . .
C56 C57 C57 110.4(5) yes . 4_755
C2 C3 H3 118.918 no . .
C4 C3 H3 118.928 no . .
C3 C4 H4 120.150 no . .
C5 C4 H4 120.154 no . .
C4 C5 H5 120.215 no . .
C6 C5 H5 120.189 no . .
C1 C6 H6 119.101 no . .
C5 C6 H6 119.085 no . .
N1 C7 H7 116.330 no . .
C1 C7 H7 116.326 no . .
N1 C8 H8A 110.078 no . .
N1 C8 H8B 110.083 no . .
C9 C8 H8A 110.073 no . .
C9 C8 H8B 110.070 no . .
H8A C8 H8B 108.410 no . .
C8 C9 H9A 109.232 no . .
C8 C9 H9B 109.229 no . .
C10 C9 H9A 109.240 no . .
C10 C9 H9B 109.235 no . .
H9A C9 H9B 107.916 no . .
C9 C10 H10A 109.112 no . .
C9 C10 H10B 109.120 no . .
C11 C10 H10A 109.122 no . .
C11 C10 H10B 109.119 no . .
H10A C10 H10B 107.870 no . .
C10 C11 H11A 108.559 no . .
C10 C11 H11B 108.566 no . .
C12 C11 H11A 108.575 no . .
C12 C11 H11B 108.574 no . .
H11A C11 H11B 107.548 no . .
C11 C12 H12A 108.836 no . .
C11 C12 H12B 108.851 no . .
C13 C12 H12A 108.855 no . .
C13 C12 H12B 108.854 no . .
H12A C12 H12B 107.702 no . .
C12 C13 H13A 108.395 no . .
C12 C13 H13B 108.411 no . .
C14 C13 H13A 108.412 no . .
C14 C13 H13B 108.423 no . .
H13A C13 H13B 107.476 no . .
N3 C14 H14A 109.474 no . .
N3 C14 H14B 109.463 no . .
C13 C14 H14A 109.455 no . .
C13 C14 H14B 109.461 no . .
H14A C14 H14B 108.048 no . .
C16 C17 H17 119.018 no . .
C18 C17 H17 119.016 no . .
C17 C18 H18 119.671 no . .
C19 C18 H18 119.679 no . .
C18 C19 H19 120.279 no . .
C20 C19 H19 120.274 no . .
C15 C20 H20 119.365 no . .
C19 C20 H20 119.367 no . .
N3 C21 H21 115.674 no . .
C15 C21 H21 115.692 no . .
C23 C24 H24 119.383 no . .
C25 C24 H24 119.380 no . .
C24 C25 H25 119.639 no . .
C26 C25 H25 119.630 no . .
C25 C26 H26 120.585 no . .
C27 C26 H26 120.604 no . .
C22 C27 H27 119.026 no . .
C26 C27 H27 118.999 no . .
N2 C28 H28 116.031 no . .
C22 C28 H28 116.028 no . .
N2 C29 H29A 109.167 no . .
N2 C29 H29B 109.164 no . .
C30 C29 H29A 109.155 no . .
C30 C29 H29B 109.159 no . .
H29A C29 H29B 107.882 no . .
C29 C30 H30A 108.397 no . .
C29 C30 H30B 108.401 no . .
C31 C30 H30A 108.414 no . .
C31 C30 H30B 108.404 no . .
H30A C30 H30B 107.458 no . .
C30 C31 H31A 108.917 no . .
C30 C31 H31B 108.894 no . .
C32 C31 H31A 108.901 no . .
C32 C31 H31B 108.902 no . .
H31A C31 H31B 107.730 no . .
C31 C32 H32A 108.720 no . .
C31 C32 H32B 108.721 no . .
C33 C32 H32A 108.715 no . .
C33 C32 H32B 108.705 no . .
H32A C32 H32B 107.617 no . .
C32 C33 H33A 108.829 no . .
C32 C33 H33B 108.833 no . .
C34 C33 H33A 108.837 no . .
C34 C33 H33B 108.818 no . .
H33A C33 H33B 107.698 no . .
C33 C34 H34A 109.067 no . .
C33 C34 H34B 109.082 no . .
C35 C34 H34A 109.078 no . .
C35 C34 H34B 109.080 no . .
H34A C34 H34B 107.832 no . .
N4 C35 H35A 109.864 no . .
N4 C35 H35B 109.863 no . .
C34 C35 H35A 109.863 no . .
C34 C35 H35B 109.871 no . .
H35A C35 H35B 108.286 no . .
C37 C38 H38 119.569 no . .
C39 C38 H38 119.569 no . .
C38 C39 H39 119.524 no . .
C40 C39 H39 119.523 no . .
C39 C40 H40 120.710 no . .
C41 C40 H40 120.718 no . .
C36 C41 H41 118.856 no . .
C40 C41 H41 118.851 no . .
N4 C42 H42 116.175 no . .
C36 C42 H42 116.180 no . .
C44 C43 H43A 109.278 no . .
C44 C43 H43B 109.279 no . .
C48 C43 H43A 109.282 no . .
C48 C43 H43B 109.284 no . .
H43A C43 H43B 107.937 no . .
C43 C44 H44A 109.409 no . .
C43 C44 H44B 109.407 no . .
C45 C44 H44A 109.404 no . .
C45 C44 H44B 109.405 no . .
H44A C44 H44B 108.014 no . .
C44 C45 H45A 109.417 no . .
C44 C45 H45B 109.401 no . .
C46 C45 H45A 109.401 no . .
C46 C45 H45B 109.404 no . .
H45A C45 H45B 108.022 no . .
C45 C46 H46A 109.365 no . .
C45 C46 H46B 109.369 no . .
C47 C46 H46A 109.361 no . .
C47 C46 H46B 109.359 no . .
H46A C46 H46B 107.992 no . .
C46 C47 H47A 109.391 no . .
C46 C47 H47B 109.398 no . .
C48 C47 H47A 109.395 no . .
C48 C47 H47B 109.397 no . .
H47A C47 H47B 108.004 no . .
C43 C48 H48A 109.451 no . .
C43 C48 H48B 109.440 no . .
C47 C48 H48A 109.451 no . .
C47 C48 H48B 109.448 no . .
H48A C48 H48B 108.041 no . .
C50 C49 H49A 109.332 no . .
C50 C49 H49B 109.337 no . .
C54 C49 H49A 109.337 no . .
C54 C49 H49B 109.329 no . .
H49A C49 H49B 107.965 no . .
C49 C50 H50A 109.217 no . .
C49 C50 H50B 109.216 no . .
C51 C50 H50A 109.218 no . .
C51 C50 H50B 109.219 no . .
H50A C50 H50B 107.914 no . .
C50 C51 H51A 109.323 no . .
C50 C51 H51B 109.334 no . .
C52 C51 H51A 109.322 no . .
C52 C51 H51B 109.327 no . .
H51A C51 H51B 107.969 no . .
C51 C52 H52A 109.273 no . .
C51 C52 H52B 109.273 no . .
C53 C52 H52A 109.276 no . .
C53 C52 H52B 109.279 no . .
H52A C52 H52B 107.938 no . .
C52 C53 H53A 109.225 no . .
C52 C53 H53B 109.226 no . .
C54 C53 H53A 109.238 no . .
C54 C53 H53B 109.235 no . .
H53A C53 H53B 107.909 no . .
C49 C54 H54A 109.545 no . .
C49 C54 H54B 109.527 no . .
C53 C54 H54A 109.541 no . .
C53 C54 H54B 109.537 no . .
H54A C54 H54B 108.103 no . .
C55 C55 H55A 109.549 no 4_755 .
C55 C55 H55B 109.541 no 4_755 .
C56 C55 H55A 109.556 no . .
C56 C55 H55B 109.562 no . .
H55A C55 H55B 108.113 no . .
C55 C56 H56A 109.271 no . .
C55 C56 H56B 109.289 no . .
C57 C56 H56A 109.265 no . .
C57 C56 H56B 109.277 no . .
H56A C56 H56B 107.944 no . .
C56 C57 H57A 109.575 no . .
C56 C57 H57B 109.567 no . .
C57 C57 H57A 109.575 no 4_755 .
C57 C57 H57B 109.581 no 4_755 .
H57A C57 H57B 108.114 no . .

loop_
_geom_bond_atom_site_label_1
_geom_bond_atom_site_label_2
_geom_bond_distance
_geom_bond_publ_flag
_geom_bond_site_symmetry_2
Pt1 O1 1.999(3) yes .
Pt1 O2 1.990(4) yes .
Pt1 N1 2.012(4) yes .
Pt1 N2 2.008(4) yes .
Pt2 O3 1.994(4) yes .
Pt2 O4 2.004(3) yes .
Pt2 N3 2.016(4) yes .
Pt2 N4 2.017(4) yes .
O1 C2 1.308(6) yes .
O2 C23 1.312(6) yes .
O3 C16 1.307(6) yes .
O4 C37 1.311(6) yes .
N1 C7 1.289(6) yes .
N1 C8 1.493(6) yes .
N2 C28 1.314(7) yes .
N2 C29 1.484(7) yes .
N3 C14 1.484(6) yes .
N3 C21 1.294(7) yes .
N4 C35 1.504(6) yes .
N4 C42 1.285(7) yes .
C1 C2 1.415(7) yes .
C1 C6 1.419(7) yes .
C1 C7 1.445(7) yes .
C2 C3 1.420(7) yes .
C3 C4 1.382(8) yes .
C4 C5 1.404(8) yes .
C5 C6 1.363(8) yes .
C8 C9 1.523(7) yes .
C9 C10 1.536(7) yes .
C10 C11 1.524(8) yes .
C11 C12 1.527(8) yes .
C12 C13 1.512(8) yes .
C13 C14 1.537(8) yes .
C15 C16 1.420(8) yes .
C15 C20 1.407(7) yes .
C15 C21 1.442(8) yes .
C16 C17 1.431(8) yes .
C17 C18 1.366(8) yes .
C18 C19 1.392(9) yes .
C19 C20 1.379(9) yes .
C22 C23 1.412(8) yes .
C22 C27 1.414(7) yes .
C22 C28 1.440(8) yes .
C23 C24 1.413(8) yes .
C24 C25 1.383(8) yes .
C25 C26 1.396(9) yes .
C26 C27 1.376(9) yes .
C29 C30 1.525(8) yes .
C30 C31 1.532(8) yes .
C31 C32 1.530(8) yes .
C32 C33 1.532(8) yes .
C33 C34 1.532(7) yes .
C34 C35 1.505(7) yes .
C36 C37 1.406(7) yes .
C36 C41 1.421(7) yes .
C36 C42 1.434(8) yes .
C37 C38 1.425(8) yes .
C38 C39 1.386(8) yes .
C39 C40 1.400(9) yes .
C40 C41 1.375(9) yes .
C43 C44 1.523(10) yes .
C43 C48 1.501(8) yes .
C44 C45 1.515(9) yes .
C45 C46 1.507(9) yes .
C46 C47 1.508(10) yes .
C47 C48 1.517(10) yes .
C49 C50 1.513(10) yes .
C49 C54 1.496(10) yes .
C50 C51 1.518(9) yes .
C51 C52 1.485(9) yes .
C52 C53 1.505(12) yes .
C53 C54 1.516(11) yes .
C55 C55 1.528(9) yes 4_755
C55 C56 1.520(9) yes .
C56 C57 1.525(9) yes .
C57 C57 1.535(9) yes 4_755
C3 H3 0.950 no .
C4 H4 0.950 no .
C5 H5 0.950 no .
C6 H6 0.950 no .
C7 H7 0.950 no .
C8 H8A 0.990 no .
C8 H8B 0.990 no .
C9 H9A 0.990 no .
C9 H9B 0.990 no .
C10 H10A 0.990 no .
C10 H10B 0.990 no .
C11 H11A 0.990 no .
C11 H11B 0.990 no .
C12 H12A 0.990 no .
C12 H12B 0.990 no .
C13 H13A 0.990 no .
C13 H13B 0.990 no .
C14 H14A 0.990 no .
C14 H14B 0.990 no .
C17 H17 0.950 no .
C18 H18 0.950 no .
C19 H19 0.950 no .
C20 H20 0.950 no .
C21 H21 0.950 no .
C24 H24 0.950 no .
C25 H25 0.950 no .
C26 H26 0.950 no .
C27 H27 0.950 no .
C28 H28 0.950 no .
C29 H29A 0.990 no .
C29 H29B 0.990 no .
C30 H30A 0.990 no .
C30 H30B 0.990 no .
C31 H31A 0.990 no .
C31 H31B 0.990 no .
C32 H32A 0.990 no .
C32 H32B 0.990 no .
C33 H33A 0.990 no .
C33 H33B 0.990 no .
C34 H34A 0.990 no .
C34 H34B 0.990 no .
C35 H35A 0.990 no .
C35 H35B 0.990 no .
C38 H38 0.950 no .
C39 H39 0.950 no .
C40 H40 0.950 no .
C41 H41 0.950 no .
C42 H42 0.950 no .
C43 H43A 0.990 no .
C43 H43B 0.990 no .
C44 H44A 0.990 no .
C44 H44B 0.990 no .
C45 H45A 0.990 no .
C45 H45B 0.990 no .
C46 H46A 0.990 no .
C46 H46B 0.990 no .
C47 H47A 0.990 no .
C47 H47B 0.990 no .
C48 H48A 0.990 no .
C48 H48B 0.990 no .
C49 H49A 0.990 no .
C49 H49B 0.990 no .
C50 H50A 0.990 no .
C50 H50B 0.990 no .
C51 H51A 0.990 no .
C51 H51B 0.990 no .
C52 H52A 0.990 no .
C52 H52B 0.990 no .
C53 H53A 0.990 no .
C53 H53B 0.990 no .
C54 H54A 0.990 no .
C54 H54B 0.990 no .
C55 H55A 0.990 no .
C55 H55B 0.990 no .
C56 H56A 0.990 no .
C56 H56B 0.990 no .
C57 H57A 0.990 no .
C57 H57B 0.990 no .

loop_
_geom_contact_atom_site_label_1
_geom_contact_atom_site_label_2
_geom_contact_distance
_geom_contact_publ_flag
_geom_contact_site_symmetry_2
Pt1 C1 3.347(5) no .
Pt1 C9 3.584(5) no .
Pt1 C22 3.352(5) no .
Pt2 C15 3.356(5) no .
Pt2 C36 3.343(5) no .
O1 C7 2.971(6) no .
O1 C29 2.853(6) no .
O1 C31 3.599(6) no .
O1 C32 3.421(6) no .
O2 C8 2.717(6) no .
O2 C9 3.015(6) no .
O2 C25 3.597(7) no .
O2 C28 2.967(7) no .
O3 C21 2.960(6) no .
O3 C34 3.136(6) no .
O3 C35 2.750(6) no .
O4 C11 3.346(6) no .
O4 C12 3.468(7) no .
O4 C14 2.870(6) no .
O4 C42 2.972(6) no .
N1 C2 3.022(7) no .
N2 C23 3.031(7) no .
N2 C31 3.113(7) no .
N3 C12 3.175(7) no .
N3 C16 3.022(7) no .
N4 C37 3.011(7) no .
C1 C4 2.804(8) no .
C2 C5 2.835(7) no .
C3 C6 2.762(8) no .
C7 C9 3.210(7) no .
C9 C12 3.040(8) no .
C9 C37 3.558(7) no .
C11 C14 3.242(8) no .
C13 C21 3.077(8) no .
C15 C18 2.793(9) no .
C16 C19 2.833(8) no .
C17 C20 2.766(8) no .
C22 C25 2.798(9) no .
C23 C26 2.829(8) no .
C24 C27 2.766(8) no .
C28 C30 3.040(8) no .
C29 C32 3.289(8) no .
C31 C34 3.099(8) no .
C34 C42 3.222(7) no .
C36 C39 2.805(8) no .
C37 C40 2.838(8) no .
C38 C41 2.771(8) no .
C43 C46 2.912(9) no .
C44 C47 2.916(9) no .
C45 C48 2.924(9) no .
C49 C52 2.911(10) no .
C50 C53 2.892(10) no .
C51 C54 2.923(11) no .
C55 C57 2.949(9) no 4_755
C56 C56 2.919(9) no 4_755
Pt1 Pt2 3.3193(3) no 2_456
Pt2 Pt1 3.3193(3) no 2_556
O1 N3 3.355(6) no 2_456
O1 C14 3.546(7) no 2_456
O2 N4 3.436(6) no 2_456
O3 N1 3.495(6) no 2_556
O3 C8 3.557(6) no 2_556
O4 N2 3.306(5) no 2_556
N1 O3 3.495(6) no 2_456
N1 C15 3.510(7) no 2_456
N1 C16 3.383(7) no 2_456
N2 O4 3.306(5) no 2_456
N2 C37 3.379(7) no 2_456
N3 O1 3.355(6) no 2_556
N3 C2 3.545(7) no 2_556
N4 O2 3.436(6) no 2_556
N4 C23 3.438(7) no 2_556
C1 C15 3.486(8) no 2_456
C1 C21 3.304(7) no 2_456
C2 N3 3.545(7) no 2_456
C2 C21 3.430(7) no 2_456
C6 C20 3.582(8) no 2_456
C7 C15 3.166(7) no 2_456
C7 C16 3.496(7) no 2_456
C7 C20 3.432(7) no 2_456
C7 C21 3.477(7) no 2_456
C8 O3 3.557(6) no 2_456
C8 C16 3.489(7) no 2_456
C8 C17 3.557(8) no 2_456
C14 O1 3.546(7) no 2_556
C15 N1 3.510(7) no 2_556
C15 C1 3.486(8) no 2_556
C15 C7 3.166(7) no 2_556
C16 N1 3.383(7) no 2_556
C16 C7 3.496(7) no 2_556
C16 C8 3.489(7) no 2_556
C17 C8 3.557(8) no 2_556
C20 C6 3.582(8) no 2_556
C20 C7 3.432(7) no 2_556
C21 C1 3.304(7) no 2_556
C21 C2 3.430(7) no 2_556
C21 C7 3.477(7) no 2_556
C22 C36 3.320(8) no 2_456
C22 C42 3.311(7) no 2_456
C23 N4 3.438(7) no 2_456
C23 C42 3.382(7) no 2_456
C27 C36 3.578(8) no 2_456
C27 C41 3.348(8) no 2_456
C28 C36 3.277(8) no 2_456
C28 C37 3.272(8) no 2_456
C36 C22 3.320(8) no 2_556
C36 C27 3.578(8) no 2_556
C36 C28 3.277(8) no 2_556
C37 N2 3.379(7) no 2_556
C37 C28 3.272(8) no 2_556
C41 C27 3.348(8) no 2_556
C42 C22 3.311(7) no 2_556
C42 C23 3.382(7) no 2_556
Pt1 H8A 3.0698 no .
Pt1 H9B 3.1092 no .
Pt1 H29A 3.0087 no .
Pt1 H31A 3.1952 no .
Pt2 H12B 3.0943 no .
Pt2 H14A 3.0334 no .
Pt2 H34B 3.1607 no .
Pt2 H35A 3.0818 no .
O1 H3 2.5150 no .
O1 H29A 2.1672 no .
O1 H29B 3.5933 no .
O1 H31A 3.2274 no .
O1 H32A 2.6049 no .
O1 H34A 2.9562 no .
O2 H8A 2.2513 no .
O2 H9B 2.5104 no .
O2 H10B 3.3186 no .
O2 H24 2.4917 no .
O3 H17 2.5227 no .
O3 H33B 3.5550 no .
O3 H34B 2.6372 no .
O3 H35A 2.2396 no .
O4 H9A 2.7926 no .
O4 H11B 2.5825 no .
O4 H12B 3.0232 no .
O4 H14A 2.2036 no .
O4 H38 2.4998 no .
N1 H9A 2.6963 no .
N1 H9B 2.5518 no .
N2 H30A 3.3306 no .
N2 H30B 2.6718 no .
N2 H31A 2.7199 no .
N3 H12B 2.8221 no .
N3 H13A 2.5953 no .
N3 H13B 3.3135 no .
N4 H34A 2.6632 no .
N4 H34B 2.5913 no .
C1 H3 3.2783 no .
C1 H5 3.2878 no .
C1 H34A 3.1034 no .
C1 H42 3.5171 no .
C2 H4 3.3065 no .
C2 H6 3.3002 no .
C2 H7 3.3406 no .
C2 H29A 3.2824 no .
C2 H32A 2.9692 no .
C2 H34A 2.8057 no .
C3 H5 3.2675 no .
C3 H32A 2.8749 no .
C3 H34A 3.3263 no .
C4 H6 3.2474 no .
C5 H3 3.2623 no .
C6 H4 3.2480 no .
C6 H7 2.5363 no .
C6 H41 3.1201 no .
C6 H42 3.2119 no .
C7 H6 2.5695 no .
C7 H8A 3.1095 no .
C7 H8B 2.4465 no .
C7 H9A 3.0804 no .
C7 H9B 3.4769 no .
C7 H34A 3.5767 no .
C8 H7 2.4203 no .
C8 H10A 2.6698 no .
C8 H10B 2.7742 no .
C9 H7 3.2409 no .
C9 H11A 3.3817 no .
C9 H11B 2.7782 no .
C9 H12A 3.3145 no .
C9 H12B 2.6839 no .
C10 H8A 2.6704 no .
C10 H8B 2.8097 no .
C10 H12A 2.7634 no .
C10 H12B 2.7567 no .
C10 H24 3.5584 no .
C11 H9A 2.6821 no .
C11 H9B 2.7857 no .
C11 H13A 3.3629 no .
C11 H13B 2.6514 no .
C11 H14A 2.8964 no .
C11 H38 3.3796 no .
C12 H9A 3.2060 no .
C12 H9B 2.7561 no .
C12 H10A 3.4023 no .
C12 H10B 2.8177 no .
C12 H14A 2.7102 no .
C12 H14B 3.3966 no .
C13 H11A 2.7280 no .
C13 H11B 2.7210 no .
C13 H21 2.9821 no .
C14 H11A 3.5803 no .
C14 H11B 2.9178 no .
C14 H12A 3.3954 no .
C14 H12B 2.6980 no .
C14 H21 2.3702 no .
C15 H17 3.2868 no .
C15 H19 3.2848 no .
C16 H18 3.2993 no .
C16 H20 3.3024 no .
C16 H21 3.3275 no .
C16 H35A 3.3181 no .
C17 H19 3.2518 no .
C18 H20 3.2489 no .
C19 H17 3.2476 no .
C20 H18 3.2488 no .
C20 H21 2.5317 no .
C21 H13A 2.7706 no .
C21 H14A 3.1328 no .
C21 H14B 2.4663 no .
C21 H20 2.5760 no .
C22 H24 3.2832 no .
C22 H26 3.2971 no .
C23 H8A 3.3463 no .
C23 H9B 3.4441 no .
C23 H25 3.2899 no .
C23 H27 3.2892 no .
C23 H28 3.3284 no .
C24 H10B 3.4120 no .
C24 H26 3.2731 no .
C25 H27 3.2426 no .
C26 H24 3.2675 no .
C27 H25 3.2438 no .
C27 H28 2.5388 no .
C28 H27 2.5759 no .
C28 H29A 3.1573 no .
C28 H29B 2.5039 no .
C28 H30B 2.7608 no .
C28 H31A 3.4669 no .
C29 H28 2.3881 no .
C29 H31A 2.6868 no .
C29 H31B 3.3928 no .
C29 H32A 2.9770 no .
C30 H28 2.8922 no .
C30 H32A 2.7294 no .
C30 H32B 2.7485 no .
C31 H29A 2.7689 no .
C31 H29B 3.4142 no .
C31 H33A 3.4031 no .
C31 H33B 2.7834 no .
C31 H34A 3.2161 no .
C31 H34B 2.8768 no .
C32 H3 3.4563 no .
C32 H29A 2.9916 no .
C32 H30A 2.6425 no .
C32 H30B 3.3698 no .
C32 H34A 2.6660 no .
C32 H34B 2.8533 no .
C33 H31A 2.7486 no .
C33 H31B 2.7677 no .
C33 H35A 2.6930 no .
C33 H35B 2.7620 no .
C34 H31A 2.7438 no .
C34 H31B 3.3990 no .
C34 H32A 2.7753 no .
C34 H32B 3.3993 no .
C34 H42 3.2644 no .
C35 H33A 2.6229 no .
C35 H33B 2.8109 no .
C35 H42 2.4249 no .
C36 H7 3.4570 no .
C36 H9A 2.9697 no .
C36 H38 3.2897 no .
C36 H40 3.3070 no .
C37 H9A 2.5951 no .
C37 H11B 3.0280 no .
C37 H14A 3.3323 no .
C37 H39 3.2999 no .
C37 H41 3.2879 no .
C37 H42 3.3236 no .
C38 H9A 3.0574 no .
C38 H11B 2.8992 no .
C38 H40 3.2826 no .
C39 H41 3.2434 no .
C40 H38 3.2773 no .
C41 H6 3.0982 no .
C41 H7 3.1608 no .
C41 H39 3.2437 no .
C41 H42 2.5304 no .
C42 H9A 3.5303 no .
C42 H34A 3.0615 no .
C42 H34B 3.5362 no .
C42 H35A 3.1113 no .
C42 H35B 2.4531 no .
C42 H41 2.5679 no .
C43 H45A 3.3555 no .
C43 H45B 2.7473 no .
C43 H46B 3.2644 no .
C43 H47A 2.7225 no .
C43 H47B 3.3356 no .
C44 H46A 3.3427 no .
C44 H46B 2.7260 no .
C44 H47A 3.2702 no .
C44 H48A 2.7427 no .
C44 H48B 3.3522 no .
C45 H43A 2.7479 no .
C45 H43B 3.3530 no .
C45 H47A 2.7217 no .
C45 H47B 3.3389 no .
C45 H48A 3.2845 no .
C46 H43A 3.2785 no .
C46 H44A 2.7367 no .
C46 H44B 3.3410 no .
C46 H48A 2.7318 no .
C46 H48B 3.3450 no .
C47 H43A 2.7244 no .
C47 H43B 3.3375 no .
C47 H44A 3.2890 no .
C47 H45A 3.3389 no .
C47 H45B 2.7252 no .
C48 H44A 2.7495 no .
C48 H44B 3.3476 no .
C48 H45B 3.2857 no .
C48 H46A 3.3462 no .
C48 H46B 2.7257 no .
C49 H51A 2.7665 no .
C49 H51B 3.3564 no .
C49 H52A 3.2779 no .
C49 H53A 3.3245 no .
C49 H53B 2.7113 no .
C50 H52A 2.7310 no .
C50 H52B 3.3326 no .
C50 H53B 3.2498 no .
C50 H54A 3.3376 no .
C50 H54B 2.7283 no .
C51 H49A 3.3580 no .
C51 H49B 2.7588 no .
C51 H53A 3.3198 no .
C51 H53B 2.7179 no .
C51 H54B 3.2790 no .
C52 H49B 3.2730 no .
C52 H50A 2.7392 no .
C52 H50B 3.3255 no .
C52 H54A 3.3500 no .
C52 H54B 2.7438 no .
C53 H49A 3.3290 no .
C53 H49B 2.7127 no .
C53 H50A 3.2715 no .
C53 H51A 2.7267 no .
C53 H51B 3.3236 no .
C54 H50A 2.7344 no .
C54 H50B 3.3316 no .
C54 H51A 3.3019 no .
C54 H52A 2.7420 no .
C54 H52B 3.3503 no .
C55 H56A 3.3566 no 4_755
C55 H56B 2.7258 no 4_755
C55 H57A 2.7524 no .
C55 H57A 3.3087 no 4_755
C55 H57B 3.3691 no .
C56 H55A 3.3569 no 4_755
C56 H55B 2.7329 no 4_755
C56 H56B 3.2689 no 4_755
C56 H57A 2.7474 no 4_755
C56 H57B 3.3657 no 4_755
C57 H55A 3.3700 no .
C57 H55B 2.7483 no .
C57 H55B 3.3017 no 4_755
C57 H56A 3.3656 no 4_755
C57 H56B 2.7363 no 4_755
H3 H4 2.3197 no .
H3 H29A 3.1999 no .
H3 H32A 2.5107 no .
H4 H5 2.3595 no .
H5 H6 2.3022 no .
H6 H7 2.3046 no .
H6 H41 2.4379 no .
H6 H42 3.1906 no .
H7 H8A 3.2523 no .
H7 H8B 2.1271 no .
H7 H9A 2.9661 no .
H7 H41 3.1785 no .
H8A H9A 2.8723 no .
H8A H9B 2.4423 no .
H8A H10A 2.8246 no .
H8A H10B 2.5488 no .
H8A H24 3.2040 no .
H8B H9A 2.3357 no .
H8B H9B 2.8708 no .
H8B H10A 2.5879 no .
H8B H10B 3.1944 no .
H9A H10A 2.4323 no .
H9A H10B 2.8747 no .
H9A H11B 2.5563 no .
H9A H12B 2.7301 no .
H9A H38 3.3910 no .
H9B H10A 2.8746 no .
H9B H10B 2.3510 no .
H9B H11B 3.1643 no .
H9B H12A 2.8874 no .
H9B H12B 2.2243 no .
H10A H11A 2.3695 no .
H10A H11B 2.3275 no .
H10A H38 3.5228 no .
H10B H11A 2.3327 no .
H10B H11B 2.8591 no .
H10B H12A 2.6509 no .
H10B H12B 3.1166 no .
H10B H24 2.6379 no .
H11A H12A 2.3713 no .
H11A H12B 2.8621 no .
H11A H13A 3.5456 no .
H11A H13B 2.4652 no .
H11A H14A 3.2755 no .
H11B H12A 2.8619 no .
H11B H12B 2.3773 no .
H11B H13B 2.8762 no .
H11B H14A 2.3060 no .
H11B H38 2.4432 no .
H12A H13A 2.2540 no .
H12A H13B 2.4168 no .
H12B H13A 2.4213 no .
H12B H13B 2.8446 no .
H12B H14A 2.8207 no .
H13A H14A 2.8681 no .
H13A H14B 2.4442 no .
H13A H21 2.5731 no .
H13B H14A 2.4553 no .
H13B H14B 2.2893 no .
H13B H21 3.5517 no .
H14A H21 3.2820 no .
H14A H38 3.2132 no .
H14B H21 2.1682 no .
H17 H18 2.2974 no .
H17 H33B 3.1511 no .
H17 H35A 3.1882 no .
H18 H19 2.3411 no .
H19 H20 2.3235 no .
H20 H21 2.3090 no .
H24 H25 2.3190 no .
H25 H26 2.3488 no .
H26 H27 2.3208 no .
H27 H28 2.3126 no .
H28 H29A 3.3225 no .
H28 H29B 2.2454 no .
H28 H30A 3.5703 no .
H28 H30B 2.4305 no .
H29A H30A 2.3856 no .
H29A H30B 2.8618 no .
H29A H31A 2.8859 no .
H29A H32A 2.4148 no .
H29A H32B 3.3658 no .
H29B H30A 2.3170 no .
H29B H30B 2.3779 no .
H30A H31A 2.8557 no .
H30A H31B 2.4584 no .
H30A H32A 2.8381 no .
H30A H32B 2.4682 no .
H30B H31A 2.4638 no .
H30B H31B 2.2563 no .
H30B H32B 3.5396 no .
H31A H32A 2.3866 no .
H31A H32B 2.8659 no .
H31A H33B 3.0583 no .
H31A H34A 2.7512 no .
H31A H34B 2.3392 no .
H31B H32A 2.8660 no .
H31B H32B 2.3712 no .
H31B H33B 2.6159 no .
H31B H34B 3.0319 no .
H32A H33A 2.3581 no .
H32A H33B 2.8665 no .
H32A H34A 2.5170 no .
H32A H34B 3.2091 no .
H32B H33A 2.3504 no .
H32B H33B 2.3594 no .
H32B H34A 3.5800 no .
H33A H34A 2.4619 no .
H33A H34B 2.8620 no .
H33A H35A 2.8007 no .
H33A H35B 2.4976 no .
H33B H34A 2.8624 no .
H33B H34B 2.3117 no .
H33B H35A 2.6228 no .
H33B H35B 3.1957 no .
H34A H35A 2.8578 no .
H34A H35B 2.3406 no .
H34A H42 2.9890 no .
H34B H35A 2.3944 no .
H34B H35B 2.8571 no .
H35A H42 3.2445 no .
H35B H42 2.1269 no .
H38 H39 2.3233 no .
H39 H40 2.3537 no .
H40 H41 2.3192 no .
H41 H42 2.3000 no .
H43A H44A 2.8675 no .
H43A H44B 2.3408 no .
H43A H45B 2.6220 no .
H43A H47A 2.5889 no .
H43A H48A 2.8517 no .
H43A H48B 2.3229 no .
H43B H44A 2.3421 no .
H43B H44B 2.3891 no .
H43B H48A 2.3246 no .
H43B H48B 2.3682 no .
H44A H45A 2.3357 no .
H44A H45B 2.8626 no .
H44A H46B 2.6003 no .
H44A H48A 2.6219 no .
H44B H45A 2.3848 no .
H44B H45B 2.3356 no .
H45A H46A 2.3699 no .
H45A H46B 2.3335 no .
H45B H46A 2.3339 no .
H45B H46B 2.8568 no .
H45B H47A 2.5856 no .
H46A H47A 2.3375 no .
H46A H47B 2.3681 no .
H46B H47A 2.8579 no .
H46B H47B 2.3372 no .
H46B H48A 2.5908 no .
H47A H48A 2.8651 no .
H47A H48B 2.3438 no .
H47B H48A 2.3443 no .
H47B H48B 2.3805 no .
H49A H50A 2.3282 no .
H49A H50B 2.3794 no .
H49A H54A 2.3667 no .
H49A H54B 2.3215 no .
H49B H50A 2.8586 no .
H49B H50B 2.3293 no .
H49B H51A 2.6481 no .
H49B H53B 2.5755 no .
H49B H54A 2.3194 no .
H49B H54B 2.8489 no .
H50A H51A 2.8615 no .
H50A H51B 2.3280 no .
H50A H52A 2.6187 no .
H50A H54B 2.6061 no .
H50B H51A 2.3289 no .
H50B H51B 2.3891 no .
H51A H52A 2.8377 no .
H51A H52B 2.3008 no .
H51A H53B 2.5982 no .
H51B H52A 2.3002 no .
H51B H52B 2.3591 no .
H52A H53A 2.3262 no .
H52A H53B 2.8528 no .
H52A H54B 2.6139 no .
H52B H53A 2.3659 no .
H52B H53B 2.3259 no .
H53A H54A 2.3793 no .
H53A H54B 2.3430 no .
H53B H54A 2.3398 no .
H53B H54B 2.8637 no .
H55A H55A 2.3924 no 4_755
H55A H55B 2.3605 no 4_755
H55A H56A 2.3775 no .
H55A H56B 2.3515 no .
H55B H55B 2.8758 no 4_755
H55B H56A 2.3542 no .
H55B H56B 2.8683 no .
H55B H56B 2.5835 no 4_755
H55B H57A 2.6122 no .
H56A H57A 2.3572 no .
H56A H57B 2.3845 no .
H56B H57A 2.8721 no .
H56B H57A 2.6016 no 4_755
H56B H57B 2.3542 no .
H57A H57A 2.8816 no 4_755
H57A H57B 2.3640 no 4_755
H57B H57B 2.4047 no 4_755
O1 H14A 3.4364 no 2_456
O1 H14B 3.2428 no 2_456
O2 H35A 3.4886 no 2_456
O2 H44B 3.1354 no .
O3 H8A 3.0662 no 2_556
O3 H45A 3.1557 no .
O3 H45B 3.3751 no .
O4 H29A 3.5948 no 2_556
O4 H29B 3.3258 no 2_556
N2 H44B 3.5801 no .
N3 H45B 3.1722 no .
C1 H20 3.5789 no 2_456
C1 H21 3.2552 no 2_456
C2 H14B 3.1794 no 2_456
C2 H21 3.3333 no 2_456
C3 H10B 3.3820 no 3_646
C3 H11A 3.2552 no 3_646
C3 H14B 3.1458 no 2_456
C3 H54B 3.4125 no 1_554
C4 H50A 3.3620 no 1_554
C4 H52A 3.2936 no 1_554
C4 H54B 3.1783 no 1_554
C4 H55A 3.1534 no 1_554
C5 H48A 3.3541 no 1_554
C5 H50A 2.9381 no 1_554
C5 H55A 3.2189 no 1_554
C5 H56A 3.4272 no 1_554
C6 H20 3.2439 no 2_456
C6 H21 3.5613 no 2_456
C6 H48A 3.2306 no 1_554
C8 H32B 3.5257 no 3_656
C10 H3 2.9751 no 3_656
C10 H29A 3.4744 no 3_656
C10 H32A 3.4174 no 3_656
C10 H32B 3.5263 no 3_656
C11 H3 3.1549 no 3_656
C11 H14A 3.5786 no 4_765
C11 H14B 3.4708 no 4_765
C12 H43A 3.2052 no .
C12 H45B 3.2752 no .
C12 H53A 3.2414 no 3_657
C13 H13B 3.1031 no 4_765
C13 H45B 3.4129 no .
C13 H53A 2.9937 no 3_657
C13 H54A 2.9746 no 2_557
C14 H11A 3.1047 no 4_765
C14 H13B 3.4192 no 4_765
C14 H54A 3.4999 no 2_557
C14 H54B 3.4431 no 2_557
C15 H7 3.2211 no 2_556
C15 H45B 3.1810 no .
C15 H46A 3.0038 no .
C16 H7 3.5004 no 2_556
C16 H8A 3.3174 no 2_556
C16 H8B 3.2232 no 2_556
C16 H45A 3.1839 no .
C16 H45B 3.3067 no .
C16 H46A 3.2728 no .
C17 H8A 3.4350 no 2_556
C17 H8B 2.9587 no 2_556
C17 H32B 3.3740 no 4_755
C17 H46A 3.4821 no .
C17 H57A 3.3241 no .
C17 H57B 3.3637 no 4_755
C18 H7 3.5989 no 2_556
C18 H8B 3.3501 no 2_556
C18 H46A 3.4873 no .
C18 H51B 3.4083 no 4_755
C18 H56B 3.0920 no 4_755
C18 H57A 3.2331 no .
C18 H57B 3.1265 no 4_755
C19 H7 3.3570 no 2_556
C19 H26 3.1709 no 2_557
C19 H46A 3.2492 no .
C19 H48B 3.3944 no 2_557
C19 H52B 3.3324 no 4_755
C19 H56B 3.4866 no 4_755
C20 H6 3.3404 no 2_556
C20 H7 3.1615 no 2_556
C20 H26 3.3434 no 2_557
C20 H46A 2.9823 no .
C21 H45B 3.0914 no .
C21 H49A 3.5925 no 2_557
C22 H42 3.4458 no 2_456
C22 H43B 3.0948 no .
C22 H44A 3.3484 no .
C22 H44B 3.2074 no .
C23 H42 3.4688 no 2_456
C23 H43B 3.2120 no .
C23 H44B 3.0612 no .
C24 H35B 3.3389 no 2_456
C24 H42 3.5370 no 2_456
C24 H43B 3.1768 no .
C25 H42 3.5971 no 2_456
C25 H43B 3.0534 no .
C25 H55A 3.5660 no 3_657
C25 H55B 3.1348 no 2_457
C26 H19 3.3560 no 2_457
C26 H41 3.5621 no 2_456
C26 H42 3.5918 no 2_456
C26 H43B 2.9416 no .
C26 H47B 3.1723 no 2_457
C26 H55B 3.4068 no 2_457
C27 H41 3.1760 no 2_456
C27 H42 3.4846 no 2_456
C27 H43B 2.9647 no .
C27 H47B 3.4581 no 2_457
C27 H50B 3.4101 no .
C28 H44A 3.3136 no .
C28 H44B 3.4548 no .
C28 H50B 3.1710 no .
C29 H10A 3.2553 no 3_646
C29 H38 3.5602 no 2_456
C29 H39 3.5829 no 3_646
C30 H10A 3.3485 no 3_646
C30 H50B 3.4832 no .
C30 H51A 3.1049 no .
C30 H51B 3.3430 no .
C31 H44A 3.4516 no .
C31 H45A 3.3370 no .
C32 H10A 3.2217 no 3_646
C32 H17 3.4171 no 4_755
C33 H33A 3.4913 no 4_755
C33 H33B 3.3519 no 4_755
C36 H28 3.3569 no 2_556
C37 H28 3.3023 no 2_556
C37 H29B 3.1843 no 2_556
C38 H28 3.3920 no 2_556
C38 H29B 2.8502 no 2_556
C38 H29B 3.4783 no 3_656
C38 H38 3.0015 no 4_765
C38 H39 3.4375 no 4_765
C39 H28 3.5358 no 2_556
C39 H29B 3.5438 no 2_556
C39 H29B 3.3578 no 3_656
C39 H38 3.4941 no 4_765
C39 H39 3.2202 no 4_765
C39 H51A 3.3222 no 3_656
C40 H27 3.5169 no 2_556
C40 H28 3.5803 no 2_556
C40 H48B 3.4909 no 1_554
C40 H51A 3.4711 no 3_656
C40 H53B 3.3686 no 3_656
C41 H27 3.1258 no 2_556
C41 H28 3.4700 no 2_556
C41 H47B 3.2288 no 1_554
C43 H12A 3.3144 no .
C43 H52B 3.5673 no 3_657
C44 H31A 3.3076 no .
C45 H12B 3.5059 no .
C45 H31A 3.5419 no .
C45 H34B 3.5847 no .
C46 H26 3.3049 no 2_557
C46 H56A 3.5450 no .
C46 H57A 2.9253 no .
C47 H26 3.2742 no 2_557
C47 H40 3.5927 no 1_556
C47 H41 3.2061 no 1_556
C48 H6 3.1337 no 1_556
C48 H19 3.3762 no 2_457
C48 H40 3.5910 no 1_556
C48 H41 3.5281 no 1_556
C48 H52B 3.4654 no 3_657
C49 H21 3.4610 no 2_457
C49 H27 3.2428 no .
C50 H5 3.5780 no 1_556
C50 H27 3.4992 no .
C50 H28 3.3901 no .
C50 H30B 3.1013 no .
C50 H56A 3.5642 no .
C51 H18 3.2826 no 4_755
C51 H30A 3.5664 no .
C51 H30B 2.7946 no .
C51 H56A 3.2999 no .
C52 H4 3.5939 no 1_556
C52 H19 3.4434 no 4_755
C52 H40 3.3858 no 3_646
C52 H48B 3.5323 no 3_647
C53 H12A 3.5505 no 3_647
C53 H13A 3.4292 no 3_647
C53 H13B 3.4138 no 3_647
C53 H40 3.3193 no 3_646
C53 H43A 3.4841 no 3_647
C53 H54A 3.2448 no 4_655
C54 H13A 3.3736 no 2_457
C54 H13B 3.3928 no 2_457
C54 H13B 3.2947 no 3_647
C54 H14B 3.2694 no 2_457
C54 H21 3.3540 no 2_457
C54 H54A 3.1904 no 4_655
C55 H4 3.5252 no 1_556
C55 H5 3.1650 no 1_556
C55 H25 3.2155 no 2_557
C55 H25 3.1826 no 3_647
C56 H5 3.2839 no 1_556
C56 H18 3.1652 no 4_755
C56 H25 3.4596 no 3_647
C56 H46B 3.1334 no .
C56 H51B 3.0919 no .
C57 H18 3.1787 no 4_755
C57 H31B 3.5286 no .
C57 H46B 3.0417 no .
H3 C10 2.9751 no 3_646
H3 C11 3.1549 no 3_646
H3 H10A 2.9349 no 3_646
H3 H10B 2.4636 no 3_646
H3 H11A 2.4972 no 3_646
H3 H14B 3.0846 no 2_456
H3 H54B 3.5483 no 1_554
H4 C52 3.5939 no 1_554
H4 C55 3.5252 no 1_554
H4 H24 3.3223 no 3_646
H4 H25 3.2708 no 3_646
H4 H50A 3.3706 no 1_554
H4 H52A 2.6424 no 1_554
H4 H54B 3.2128 no 1_554
H4 H55A 2.6547 no 1_554
H4 H56A 3.4718 no 1_554
H5 C50 3.5780 no 1_554
H5 C55 3.1650 no 1_554
H5 C56 3.2839 no 1_554
H5 H46B 3.2225 no 1_554
H5 H47B 3.3429 no 1_554
H5 H48A 2.8664 no 1_554
H5 H50A 2.5999 no 1_554
H5 H55A 2.7985 no 1_554
H5 H55B 2.9844 no 1_554
H5 H56A 2.5782 no 1_554
H6 C20 3.3404 no 2_456
H6 C48 3.1337 no 1_554
H6 H20 3.0537 no 2_456
H6 H47B 3.0847 no 1_554
H6 H48A 2.5964 no 1_554
H6 H48B 2.9254 no 1_554
H7 C15 3.2211 no 2_456
H7 C16 3.5004 no 2_456
H7 C18 3.5989 no 2_456
H7 C19 3.3570 no 2_456
H7 C20 3.1615 no 2_456
H7 H20 3.5270 no 2_456
H8A O3 3.0662 no 2_456
H8A C16 3.3174 no 2_456
H8A C17 3.4350 no 2_456
H8A H17 3.3270 no 2_456
H8A H32B 3.1091 no 3_656
H8A H35A 2.9450 no 2_456
H8B C16 3.2232 no 2_456
H8B C17 2.9587 no 2_456
H8B C18 3.3501 no 2_456
H8B H17 3.0830 no 2_456
H8B H30A 3.1887 no 3_656
H8B H32B 3.1067 no 3_656
H9B H44B 3.0380 no .
H10A C29 3.2553 no 3_656
H10A C30 3.3485 no 3_656
H10A C32 3.2217 no 3_656
H10A H3 2.9349 no 3_656
H10A H29A 2.6392 no 3_656
H10A H29B 3.3600 no 3_656
H10A H30A 2.7633 no 3_656
H10A H32A 2.7411 no 3_656
H10A H32B 2.8517 no 3_656
H10B C3 3.3820 no 3_656
H10B H3 2.4636 no 3_656
H10B H32A 3.1803 no 3_656
H10B H32B 3.3666 no 3_656
H11A C3 3.2552 no 3_656
H11A C14 3.1047 no 4_765
H11A H3 2.4972 no 3_656
H11A H13B 3.4793 no 4_765
H11A H14A 2.8325 no 4_765
H11A H14B 2.5216 no 4_765
H11A H29A 3.3081 no 3_656
H11B H14A 3.4087 no 4_765
H12A C43 3.3144 no .
H12A C53 3.5505 no 3_657
H12A H43A 2.4287 no .
H12A H44B 3.2822 no .
H12A H45B 3.2522 no .
H12A H53A 2.6055 no 3_657
H12B C45 3.5059 no .
H12B H43A 3.2587 no .
H12B H44B 3.1068 no .
H12B H45B 2.7173 no .
H13A C53 3.4292 no 3_657
H13A C54 3.3736 no 2_557
H13A H43A 3.1635 no .
H13A H45B 2.8600 no .
H13A H47A 3.1089 no .
H13A H49A 3.4274 no 2_557
H13A H53A 2.5970 no 3_657
H13A H53B 3.5392 no 3_657
H13A H54A 2.6221 no 2_557
H13A H54A 3.5776 no 3_657
H13A H54B 3.3910 no 2_557
H13B C13 3.1031 no 4_765
H13B C14 3.4192 no 4_765
H13B C53 3.4138 no 3_657
H13B C54 3.3928 no 2_557
H13B C54 3.2947 no 3_657
H13B H11A 3.4793 no 4_765
H13B H13B 2.2019 no 4_765
H13B H14A 3.5021 no 4_765
H13B H14B 3.0501 no 4_765
H13B H53A 2.7492 no 3_657
H13B H54A 2.5516 no 2_557
H13B H54A 2.7787 no 3_657
H13B H54B 3.3865 no 2_557
H13B H54B 3.2599 no 3_657
H14A O1 3.4364 no 2_556
H14A C11 3.5786 no 4_765
H14A H11A 2.8325 no 4_765
H14A H11B 3.4087 no 4_765
H14A H13B 3.5021 no 4_765
H14A H29A 3.3926 no 2_556
H14B O1 3.2428 no 2_556
H14B C2 3.1794 no 2_556
H14B C3 3.1458 no 2_556
H14B C11 3.4708 no 4_765
H14B C54 3.2694 no 2_557
H14B H3 3.0846 no 2_556
H14B H11A 2.5216 no 4_765
H14B H13B 3.0501 no 4_765
H14B H54A 3.0116 no 2_557
H14B H54B 2.6193 no 2_557
H17 C32 3.4171 no 4_755
H17 H8A 3.3270 no 2_556
H17 H8B 3.0830 no 2_556
H17 H31B 3.3628 no 4_755
H17 H32B 2.6180 no 4_755
H17 H33B 3.3502 no 4_755
H17 H57A 3.3851 no .
H17 H57B 2.9954 no 4_755
H18 C51 3.2826 no 4_755
H18 C56 3.1652 no 4_755
H18 C57 3.1787 no 4_755
H18 H30A 3.3342 no 4_755
H18 H31B 3.3523 no 4_755
H18 H51A 3.3820 no 4_755
H18 H51B 2.5211 no 4_755
H18 H52B 3.2241 no 4_755
H18 H56A 3.3623 no 4_755
H18 H56B 2.5450 no 4_755
H18 H57A 3.2495 no .
H18 H57B 2.5436 no 4_755
H19 C26 3.3560 no 2_557
H19 C48 3.3762 no 2_557
H19 C52 3.4434 no 4_755
H19 H26 2.9257 no 2_557
H19 H43B 3.1065 no 2_557
H19 H48A 3.4063 no 2_557
H19 H48B 2.7085 no 2_557
H19 H52A 3.5626 no 4_755
H19 H52B 2.5886 no 4_755
H19 H56B 3.2962 no 4_755
H20 C1 3.5789 no 2_556
H20 C6 3.2439 no 2_556
H20 H6 3.0537 no 2_556
H20 H7 3.5270 no 2_556
H20 H26 3.2157 no 2_557
H20 H46A 3.3522 no .
H20 H48A 3.2106 no 2_557
H20 H48B 3.5751 no 2_557
H20 H49A 2.8670 no 2_557
H21 C1 3.2552 no 2_556
H21 C2 3.3333 no 2_556
H21 C6 3.5613 no 2_556
H21 C49 3.4610 no 2_557
H21 C54 3.3540 no 2_557
H21 H45B 3.5501 no .
H21 H49A 2.7497 no 2_557
H21 H54A 3.3233 no 2_557
H21 H54B 2.8301 no 2_557
H24 H4 3.3223 no 3_656
H24 H35A 3.4960 no 2_456
H24 H35B 3.2778 no 2_456
H25 C55 3.2155 no 2_457
H25 C55 3.1826 no 3_657
H25 C56 3.4596 no 3_657
H25 H4 3.2708 no 3_656
H25 H43B 3.5807 no .
H25 H52A 3.5148 no 3_657
H25 H55A 3.5990 no 2_457
H25 H55A 2.6540 no 3_657
H25 H55B 2.5198 no 2_457
H25 H56B 2.8310 no 3_657
H26 C19 3.1709 no 2_457
H26 C20 3.3434 no 2_457
H26 C46 3.3049 no 2_457
H26 C47 3.2742 no 2_457
H26 H19 2.9257 no 2_457
H26 H20 3.2157 no 2_457
H26 H43B 3.4062 no .
H26 H46A 2.6934 no 2_457
H26 H46B 3.5008 no 2_457
H26 H47A 3.4279 no 2_457
H26 H47B 2.6609 no 2_457
H26 H55B 3.0759 no 2_457
H27 C40 3.5169 no 2_456
H27 C41 3.1258 no 2_456
H27 C49 3.2428 no .
H27 C50 3.4992 no .
H27 H41 3.0193 no 2_456
H27 H43B 3.4605 no .
H27 H47A 3.4934 no 2_457
H27 H47B 3.1727 no 2_457
H27 H49A 2.8060 no .
H27 H49B 3.0298 no .
H27 H50B 2.8572 no .
H28 C36 3.3569 no 2_456
H28 C37 3.3023 no 2_456
H28 C38 3.3920 no 2_456
H28 C39 3.5358 no 2_456
H28 C40 3.5803 no 2_456
H28 C41 3.4700 no 2_456
H28 C50 3.3901 no .
H28 H44A 3.5241 no .
H28 H49B 3.2277 no .
H28 H50B 2.5646 no .
H28 H51A 3.4795 no .
H29A O4 3.5948 no 2_456
H29A C10 3.4744 no 3_646
H29A H10A 2.6392 no 3_646
H29A H11A 3.3081 no 3_646
H29A H14A 3.3926 no 2_456
H29B O4 3.3258 no 2_456
H29B C37 3.1843 no 2_456
H29B C38 2.8502 no 2_456
H29B C38 3.4783 no 3_646
H29B C39 3.5438 no 2_456
H29B C39 3.3578 no 3_646
H29B H10A 3.3600 no 3_646
H29B H38 2.7006 no 2_456
H29B H38 2.9972 no 3_646
H29B H39 2.7511 no 3_646
H30A C51 3.5664 no .
H30A H8B 3.1887 no 3_646
H30A H10A 2.7633 no 3_646
H30A H18 3.3342 no 4_755
H30A H39 3.2668 no 3_646
H30A H51A 2.9351 no .
H30A H51B 3.2899 no .
H30B C50 3.1013 no .
H30B C51 2.7946 no .
H30B H39 3.5472 no 3_646
H30B H44A 3.1161 no .
H30B H50B 2.5030 no .
H30B H51A 2.4006 no .
H30B H51B 2.5866 no .
H31A C44 3.3076 no .
H31A C45 3.5419 no .
H31A H44A 2.9927 no .
H31A H44B 2.9749 no .
H31A H45A 2.8695 no .
H31B C57 3.5286 no .
H31B H17 3.3628 no 4_755
H31B H18 3.3523 no 4_755
H31B H44A 3.2262 no .
H31B H45A 2.8664 no .
H31B H51B 3.4420 no .
H31B H57B 2.6510 no .
H32A C10 3.4174 no 3_646
H32A H10A 2.7411 no 3_646
H32A H10B 3.1803 no 3_646
H32B C8 3.5257 no 3_646
H32B C10 3.5263 no 3_646
H32B C17 3.3740 no 4_755
H32B H8A 3.1091 no 3_646
H32B H8B 3.1067 no 3_646
H32B H10A 2.8517 no 3_646
H32B H10B 3.3666 no 3_646
H32B H17 2.6180 no 4_755
H33A C33 3.4913 no 4_755
H33A H33A 2.9140 no 4_755
H33A H33B 3.1351 no 4_755
H33A H35A 3.4783 no 4_755
H33B C33 3.3519 no 4_755
H33B H17 3.3502 no 4_755
H33B H33A 3.1351 no 4_755
H33B H33B 2.6658 no 4_755
H34B C45 3.5847 no .
H34B H45A 2.7758 no .
H35A O2 3.4886 no 2_556
H35A H8A 2.9450 no 2_556
H35A H24 3.4960 no 2_556
H35A H33A 3.4783 no 4_755
H35B C24 3.3389 no 2_556
H35B H24 3.2778 no 2_556
H38 C29 3.5602 no 2_556
H38 C38 3.0015 no 4_765
H38 C39 3.4941 no 4_765
H38 H29B 2.7006 no 2_556
H38 H29B 2.9972 no 3_656
H38 H38 2.1823 no 4_765
H38 H39 3.1840 no 4_765
H39 C29 3.5829 no 3_656
H39 C38 3.4375 no 4_765
H39 C39 3.2202 no 4_765
H39 H29B 2.7511 no 3_656
H39 H30A 3.2668 no 3_656
H39 H30B 3.5472 no 3_656
H39 H38 3.1840 no 4_765
H39 H39 2.7857 no 4_765
H39 H49B 3.5739 no 3_656
H39 H51A 2.6872 no 3_656
H39 H53B 3.4320 no 3_656
H40 C47 3.5927 no 1_554
H40 C48 3.5910 no 1_554
H40 C52 3.3858 no 3_656
H40 C53 3.3193 no 3_656
H40 H47A 3.2914 no 1_554
H40 H47B 3.3474 no 1_554
H40 H48B 2.7963 no 1_554
H40 H49B 3.4340 no 2_556
H40 H51A 3.0043 no 3_656
H40 H52B 2.8790 no 3_656
H40 H53B 2.5566 no 3_656
H41 C26 3.5621 no 2_556
H41 C27 3.1760 no 2_556
H41 C47 3.2061 no 1_554
H41 C48 3.5281 no 1_554
H41 H27 3.0193 no 2_556
H41 H47A 3.4389 no 1_554
H41 H47B 2.4032 no 1_554
H41 H48B 3.1265 no 1_554
H42 C22 3.4458 no 2_556
H42 C23 3.4688 no 2_556
H42 C24 3.5370 no 2_556
H42 C25 3.5971 no 2_556
H42 C26 3.5918 no 2_556
H42 C27 3.4846 no 2_556
H43A C12 3.2052 no .
H43A C53 3.4841 no 3_657
H43A H12A 2.4287 no .
H43A H12B 3.2587 no .
H43A H13A 3.1635 no .
H43A H52B 3.1550 no 3_657
H43A H53A 2.7086 no 3_657
H43B C22 3.0948 no .
H43B C23 3.2120 no .
H43B C24 3.1768 no .
H43B C25 3.0534 no .
H43B C26 2.9416 no .
H43B C27 2.9647 no .
H43B H19 3.1065 no 2_457
H43B H25 3.5807 no .
H43B H26 3.4062 no .
H43B H27 3.4605 no .
H43B H52B 3.5067 no 3_657
H44A C22 3.3484 no .
H44A C28 3.3136 no .
H44A C31 3.4516 no .
H44A H28 3.5241 no .
H44A H30B 3.1161 no .
H44A H31A 2.9927 no .
H44A H31B 3.2262 no .
H44A H50A 3.5864 no .
H44A H50B 2.8502 no .
H44B O2 3.1354 no .
H44B N2 3.5801 no .
H44B C22 3.2074 no .
H44B C23 3.0612 no .
H44B C28 3.4548 no .
H44B H9B 3.0380 no .
H44B H12A 3.2822 no .
H44B H12B 3.1068 no .
H44B H31A 2.9749 no .
H45A O3 3.1557 no .
H45A C16 3.1839 no .
H45A C31 3.3370 no .
H45A H31A 2.8695 no .
H45A H31B 2.8664 no .
H45A H34B 2.7758 no .
H45A H57A 3.2117 no .
H45B O3 3.3751 no .
H45B N3 3.1722 no .
H45B C12 3.2752 no .
H45B C13 3.4129 no .
H45B C15 3.1810 no .
H45B C16 3.3067 no .
H45B C21 3.0914 no .
H45B H12A 3.2522 no .
H45B H12B 2.7173 no .
H45B H13A 2.8600 no .
H45B H21 3.5501 no .
H46A C15 3.0038 no .
H46A C16 3.2728 no .
H46A C17 3.4821 no .
H46A C18 3.4873 no .
H46A C19 3.2492 no .
H46A C20 2.9823 no .
H46A H20 3.3522 no .
H46A H26 2.6934 no 2_557
H46A H57A 2.6612 no .
H46B C56 3.1334 no .
H46B C57 3.0417 no .
H46B H5 3.2225 no 1_556
H46B H26 3.5008 no 2_557
H46B H55B 3.1454 no .
H46B H56A 2.5657 no .
H46B H57A 2.3748 no .
H46B H57B 3.2834 no .
H47A H13A 3.1089 no .
H47A H26 3.4279 no 2_557
H47A H27 3.4934 no 2_557
H47A H40 3.2914 no 1_556
H47A H41 3.4389 no 1_556
H47A H49A 3.3539 no 2_557
H47A H53A 3.4211 no 3_657
H47A H53B 3.5742 no 3_657
H47B C26 3.1723 no 2_557
H47B C27 3.4581 no 2_557
H47B C41 3.2288 no 1_556
H47B H5 3.3429 no 1_556
H47B H6 3.0847 no 1_556
H47B H26 2.6609 no 2_557
H47B H27 3.1727 no 2_557
H47B H40 3.3474 no 1_556
H47B H41 2.4032 no 1_556
H48A C5 3.3541 no 1_556
H48A C6 3.2306 no 1_556
H48A H5 2.8664 no 1_556
H48A H6 2.5964 no 1_556
H48A H19 3.4063 no 2_457
H48A H20 3.2106 no 2_457
H48A H50A 3.2235 no .
H48A H50B 3.5520 no .
H48B C19 3.3944 no 2_457
H48B C40 3.4909 no 1_556
H48B C52 3.5323 no 3_657
H48B H6 2.9254 no 1_556
H48B H19 2.7085 no 2_457
H48B H20 3.5751 no 2_457
H48B H40 2.7963 no 1_556
H48B H41 3.1265 no 1_556
H48B H52B 2.6444 no 3_657
H48B H53A 3.5337 no 3_657
H49A C21 3.5925 no 2_457
H49A H13A 3.4274 no 2_457
H49A H20 2.8670 no 2_457
H49A H21 2.7497 no 2_457
H49A H27 2.8060 no .
H49A H47A 3.3539 no 2_457
H49B H27 3.0298 no .
H49B H28 3.2277 no .
H49B H39 3.5739 no 3_646
H49B H40 3.4340 no 2_456
H49B H53B 3.0460 no 4_655
H50A C4 3.3620 no 1_556
H50A C5 2.9381 no 1_556
H50A H4 3.3706 no 1_556
H50A H5 2.5999 no 1_556
H50A H44A 3.5864 no .
H50A H48A 3.2235 no .
H50A H56A 3.0231 no .
H50B C27 3.4101 no .
H50B C28 3.1710 no .
H50B C30 3.4832 no .
H50B H27 2.8572 no .
H50B H28 2.5646 no .
H50B H30B 2.5030 no .
H50B H44A 2.8502 no .
H50B H48A 3.5520 no .
H51A C30 3.1049 no .
H51A C39 3.3222 no 3_646
H51A C40 3.4711 no 3_646
H51A H18 3.3820 no 4_755
H51A H28 3.4795 no .
H51A H30A 2.9351 no .
H51A H30B 2.4006 no .
H51A H39 2.6872 no 3_646
H51A H40 3.0043 no 3_646
H51B C18 3.4083 no 4_755
H51B C30 3.3430 no .
H51B C56 3.0919 no .
H51B H18 2.5211 no 4_755
H51B H30A 3.2899 no .
H51B H30B 2.5866 no .
H51B H31B 3.4420 no .
H51B H56A 2.5298 no .
H51B H56B 2.8233 no .
H51B H57B 3.3639 no .
H52A C4 3.2936 no 1_556
H52A H4 2.6424 no 1_556
H52A H19 3.5626 no 4_755
H52A H25 3.5148 no 3_647
H52A H56A 3.2751 no .
H52A H56B 3.1696 no .
H52B C19 3.3324 no 4_755
H52B C43 3.5673 no 3_647
H52B C48 3.4654 no 3_647
H52B H18 3.2241 no 4_755
H52B H19 2.5886 no 4_755
H52B H40 2.8790 no 3_646
H52B H43A 3.1550 no 3_647
H52B H43B 3.5067 no 3_647
H52B H48B 2.6444 no 3_647
H53A C12 3.2414 no 3_647
H53A C13 2.9937 no 3_647
H53A H12A 2.6055 no 3_647
H53A H13A 2.5970 no 3_647
H53A H13B 2.7492 no 3_647
H53A H43A 2.7086 no 3_647
H53A H47A 3.4211 no 3_647
H53A H48B 3.5337 no 3_647
H53A H54A 3.1213 no 4_655
H53B C40 3.3686 no 3_646
H53B H13A 3.5392 no 3_647
H53B H39 3.4320 no 3_646
H53B H40 2.5566 no 3_646
H53B H47A 3.5742 no 3_647
H53B H49B 3.0460 no 4_655
H53B H54A 2.9041 no 4_655
H54A C13 2.9746 no 2_457
H54A C14 3.4999 no 2_457
H54A C53 3.2448 no 4_655
H54A C54 3.1904 no 4_655
H54A H13A 2.6221 no 2_457
H54A H13A 3.5776 no 3_647
H54A H13B 2.5516 no 2_457
H54A H13B 2.7787 no 3_647
H54A H14B 3.0116 no 2_457
H54A H21 3.3233 no 2_457
H54A H53A 3.1213 no 4_655
H54A H53B 2.9041 no 4_655
H54A H54A 2.4014 no 4_655
H54B C3 3.4125 no 1_556
H54B C4 3.1783 no 1_556
H54B C14 3.4431 no 2_457
H54B H3 3.5483 no 1_556
H54B H4 3.2128 no 1_556
H54B H13A 3.3910 no 2_457
H54B H13B 3.3865 no 2_457
H54B H13B 3.2599 no 3_647
H54B H14B 2.6193 no 2_457
H54B H21 2.8301 no 2_457
H55A C4 3.1534 no 1_556
H55A C5 3.2189 no 1_556
H55A C25 3.5660 no 3_647
H55A H4 2.6547 no 1_556
H55A H5 2.7985 no 1_556
H55A H25 3.5990 no 2_557
H55A H25 2.6540 no 3_647
H55B C25 3.1348 no 2_557
H55B C26 3.4068 no 2_557
H55B H5 2.9844 no 1_556
H55B H25 2.5198 no 2_557
H55B H26 3.0759 no 2_557
H55B H46B 3.1454 no .
H56A C5 3.4272 no 1_556
H56A C46 3.5450 no .
H56A C50 3.5642 no .
H56A C51 3.2999 no .
H56A H4 3.4718 no 1_556
H56A H5 2.5782 no 1_556
H56A H18 3.3623 no 4_755
H56A H46B 2.5657 no .
H56A H50A 3.0231 no .
H56A H51B 2.5298 no .
H56A H52A 3.2751 no .
H56B C18 3.0920 no 4_755
H56B C19 3.4866 no 4_755
H56B H18 2.5450 no 4_755
H56B H19 3.2962 no 4_755
H56B H25 2.8310 no 3_647
H56B H51B 2.8233 no .
H56B H52A 3.1696 no .
H57A C17 3.3241 no .
H57A C18 3.2331 no .
H57A C46 2.9253 no .
H57A H17 3.3851 no .
H57A H18 3.2495 no .
H57A H45A 3.2117 no .
H57A H46A 2.6612 no .
H57A H46B 2.3748 no .
H57B C17 3.3637 no 4_755
H57B C18 3.1265 no 4_755
H57B H17 2.9954 no 4_755
H57B H18 2.5436 no 4_755
H57B H31B 2.6510 no .
H57B H46B 3.2834 no .
H57B H51B 3.3639 no .

loop_
_geom_torsion_atom_site_label_1
_geom_torsion_atom_site_label_2
_geom_torsion_atom_site_label_3
_geom_torsion_atom_site_label_4
_geom_torsion
_geom_torsion_publ_flag
_geom_torsion_site_symmetry_1
_geom_torsion_site_symmetry_3
_geom_torsion_site_symmetry_4
O1 Pt1 N1 C7 -2.8(3) no . . .
O1 Pt1 N1 C8 -178.5(3) no . . .
N1 Pt1 O1 C2 5.1(3) no . . .
O1 Pt1 N2 C28 -174.9(3) no . . .
O1 Pt1 N2 C29 5.7(3) no . . .
N2 Pt1 O1 C2 -173.1(3) no . . .
O2 Pt1 N1 C7 178.4(3) no . . .
O2 Pt1 N1 C8 2.7(3) no . . .
N1 Pt1 O2 C23 179.1(3) no . . .
O2 Pt1 N2 C28 4.0(3) no . . .
O2 Pt1 N2 C29 -175.4(3) no . . .
N2 Pt1 O2 C23 -2.7(3) no . . .
O3 Pt2 N3 C14 -169.9(3) no . . .
O3 Pt2 N3 C21 8.6(3) no . . .
N3 Pt2 O3 C16 -9.5(3) no . . .
O3 Pt2 N4 C35 7.8(3) no . . .
O3 Pt2 N4 C42 -175.7(3) no . . .
N4 Pt2 O3 C16 172.1(3) no . . .
O4 Pt2 N3 C14 10.9(3) no . . .
O4 Pt2 N3 C21 -170.5(3) no . . .
N3 Pt2 O4 C37 179.4(3) no . . .
O4 Pt2 N4 C35 -173.1(3) no . . .
O4 Pt2 N4 C42 3.5(3) no . . .
N4 Pt2 O4 C37 -2.2(3) no . . .
Pt1 O1 C2 C1 -4.4(7) no . . .
Pt1 O1 C2 C3 175.0(3) no . . .
Pt1 O2 C23 C22 1.3(7) no . . .
Pt1 O2 C23 C24 -177.9(3) no . . .
Pt2 O3 C16 C15 6.3(7) no . . .
Pt2 O3 C16 C17 -171.4(3) no . . .
Pt2 O4 C37 C36 0.6(7) no . . .
Pt2 O4 C37 C38 -180.0(3) no . . .
Pt1 N1 C7 C1 -0.2(7) no . . .
Pt1 N1 C8 C9 78.5(4) no . . .
C7 N1 C8 C9 -97.6(5) no . . .
C8 N1 C7 C1 175.6(4) no . . .
Pt1 N2 C28 C22 -4.1(7) no . . .
Pt1 N2 C29 C30 105.2(4) no . . .
C28 N2 C29 C30 -74.2(5) no . . .
C29 N2 C28 C22 175.3(5) no . . .
Pt2 N3 C14 C13 98.1(4) no . . .
Pt2 N3 C21 C15 -4.9(7) no . . .
C14 N3 C21 C15 173.7(5) no . . .
C21 N3 C14 C13 -80.6(5) no . . .
Pt2 N4 C35 C34 78.9(4) no . . .
Pt2 N4 C42 C36 -3.5(7) no . . .
C35 N4 C42 C36 173.2(4) no . . .
C42 N4 C35 C34 -98.0(5) no . . .
C2 C1 C6 C5 -1.7(8) no . . .
C6 C1 C2 O1 179.6(5) no . . .
C6 C1 C2 C3 0.2(7) no . . .
C2 C1 C7 N1 2.6(8) no . . .
C7 C1 C2 O1 -0.1(8) no . . .
C7 C1 C2 C3 -179.4(4) no . . .
C6 C1 C7 N1 -177.1(5) no . . .
C7 C1 C6 C5 178.0(5) no . . .
O1 C2 C3 C4 -177.2(4) no . . .
C1 C2 C3 C4 2.2(8) no . . .
C2 C3 C4 C5 -3.1(9) no . . .
C3 C4 C5 C6 1.6(9) no . . .
C4 C5 C6 C1 0.8(8) no . . .
N1 C8 C9 C10 -170.4(4) no . . .
C8 C9 C10 C11 -172.8(4) no . . .
C9 C10 C11 C12 -55.0(6) no . . .
C10 C11 C12 C13 179.5(4) no . . .
C11 C12 C13 C14 -73.3(6) no . . .
C12 C13 C14 N3 -73.4(6) no . . .
C16 C15 C20 C19 1.3(8) no . . .
C20 C15 C16 O3 -178.3(5) no . . .
C20 C15 C16 C17 -0.6(7) no . . .
C16 C15 C21 N3 -1.8(9) no . . .
C21 C15 C16 O3 1.2(8) no . . .
C21 C15 C16 C17 178.9(4) no . . .
C20 C15 C21 N3 177.7(5) no . . .
C21 C15 C20 C19 -178.2(4) no . . .
O3 C16 C17 C18 177.4(5) no . . .
C15 C16 C17 C18 -0.5(8) no . . .
C16 C17 C18 C19 1.0(9) no . . .
C17 C18 C19 C20 -0.2(9) no . . .
C18 C19 C20 C15 -0.9(8) no . . .
C23 C22 C27 C26 -1.7(8) no . . .
C27 C22 C23 O2 -178.4(5) no . . .
C27 C22 C23 C24 0.8(7) no . . .
C23 C22 C28 N2 1.6(9) no . . .
C28 C22 C23 O2 0.1(8) no . . .
C28 C22 C23 C24 179.2(4) no . . .
C27 C22 C28 N2 -179.9(5) no . . .
C28 C22 C27 C26 179.7(5) no . . .
O2 C23 C24 C25 179.1(4) no . . .
C22 C23 C24 C25 -0.1(8) no . . .
C23 C24 C25 C26 0.3(9) no . . .
C24 C25 C26 C27 -1.2(9) no . . .
C25 C26 C27 C22 1.9(8) no . . .
N2 C29 C30 C31 -64.3(5) no . . .
C29 C30 C31 C32 -77.2(6) no . . .
C30 C31 C32 C33 178.7(4) no . . .
C31 C32 C33 C34 -59.2(6) no . . .
C32 C33 C34 C35 -166.7(4) no . . .
C33 C34 C35 N4 -175.2(4) no . . .
C37 C36 C41 C40 -1.7(8) no . . .
C41 C36 C37 O4 -179.1(5) no . . .
C41 C36 C37 C38 1.5(8) no . . .
C37 C36 C42 N4 1.0(9) no . . .
C42 C36 C37 O4 0.7(9) no . . .
C42 C36 C37 C38 -178.7(5) no . . .
C41 C36 C42 N4 -179.3(5) no . . .
C42 C36 C41 C40 178.5(5) no . . .
O4 C37 C38 C39 -179.8(5) no . . .
C36 C37 C38 C39 -0.3(8) no . . .
C37 C38 C39 C40 -0.7(9) no . . .
C38 C39 C40 C41 0.6(9) no . . .
C39 C40 C41 C36 0.7(9) no . . .
C44 C43 C48 C47 55.0(7) no . . .
C48 C43 C44 C45 -54.7(7) no . . .
C43 C44 C45 C46 54.6(8) no . . .
C44 C45 C46 C47 -55.8(7) no . . .
C45 C46 C47 C48 56.3(7) no . . .
C46 C47 C48 C43 -55.8(7) no . . .
C50 C49 C54 C53 -55.0(8) no . . .
C54 C49 C50 C51 54.4(7) no . . .
C49 C50 C51 C52 -53.5(7) no . . .
C50 C51 C52 C53 53.7(7) no . . .
C51 C52 C53 C54 -55.3(8) no . . .
C52 C53 C54 C49 55.6(9) no . . .
C55 C55 C56 C57 -56.9(6) no 4_755 . .
C56 C55 C55 C56 56.3(6) no . 4_755 4_755
C55 C56 C57 C57 56.5(6) no . . 4_755
C56 C57 C57 C56 -55.5(6) no . 4_755 4_755
